data_4027644
loop_
_publ_author_name
'Stephen Hanessian'
'Ramkrishna Reddy Vakiti'
'St\'ephane Dorich'
'Shyamapada Banerjee'
'Beno\^it Desch\^enes-Simard'

_publ_section_title
;
 Total Synthesis of Pactamycin and Pactamycate: A Detailed Account
;
_journal_name_full 'Journal of Organic Chemistry'
_journal_page_first 9458
_journal_page_last 9472
_journal_paper_doi 10.1021/jo301638z
_journal_volume 77
_journal_year 2012
_chemical_absolute_configuration rmad
_chemical_compound_source 'Synthesized by the authors. See text'
_chemical_formula_moiety 'C43 H49 N5 O7 Si'
_chemical_formula_sum 'C43 H49 N5 O7 Si'
_chemical_formula_weight 775.96
_chemical_name_systematic
; 
 ? 
;
_space_group_IT_number 4
_symmetry_cell_setting monoclinic
_symmetry_space_group_name_Hall 'P 2yb'
_symmetry_space_group_name_H-M 'P 1 21 1'
_atom_sites_solution_hydrogens geom
_atom_sites_solution_primary direct
_atom_sites_solution_secondary difmap
_audit_creation_method SHELXL-97
_cell_angle_alpha 90
_cell_angle_beta 90.158(5)
_cell_angle_gamma 90
_cell_formula_units_Z 4
_cell_length_a 15.1190(19)
_cell_length_b 8.9169(11)
_cell_length_c 40.931(4)
_cell_measurement_reflns_used 13432
_cell_measurement_temperature 150
_cell_measurement_theta_max 53.64
_cell_measurement_theta_min 2.92
_cell_volume 5518.1(11)
_computing_cell_refinement 'SAINT V7.60A(Bruker AXS, 2008)'
_computing_data_collection 'APEX2  (Bruker AXS, 2009)'
_computing_data_reduction 'SAINT V7.60A(Bruker AXS, 2008)'
_computing_molecular_graphics 'SHELXTL v6.12 (Bruker AXS, 2001)'
_computing_publication_material 'UdMX (Maris, 2004)'
_computing_structure_refinement 'SHELXL97 (Sheldrick, 2008)'
_computing_structure_solution 'SHELXS97 (Sheldrick, 2008)'
_diffrn_ambient_temperature 150
_diffrn_detector_area_resol_mean 8.3
_diffrn_measured_fraction_theta_full 0.969
_diffrn_measured_fraction_theta_max 0.969
_diffrn_measurement_device_type 'Bruker Microstar'
_diffrn_measurement_method \w
_diffrn_radiation_monochromator 'Helios optics'
_diffrn_radiation_source 'Rotating Anode'
_diffrn_radiation_type CuK\a
_diffrn_radiation_wavelength 1.54178
_diffrn_reflns_av_R_equivalents 0.124
_diffrn_reflns_av_sigmaI/netI 0.1501
_diffrn_reflns_limit_h_max 16
_diffrn_reflns_limit_h_min -16
_diffrn_reflns_limit_k_max 9
_diffrn_reflns_limit_k_min -9
_diffrn_reflns_limit_l_max 44
_diffrn_reflns_limit_l_min -35
_diffrn_reflns_number 37981
_diffrn_reflns_theta_full 56.84
_diffrn_reflns_theta_max 56.84
_diffrn_reflns_theta_min 1.08
_exptl_absorpt_coefficient_mu 0.715
_exptl_absorpt_correction_T_max 0.9788
_exptl_absorpt_correction_T_min 0.6192
_exptl_absorpt_correction_type multi-scan
_exptl_absorpt_process_details 'Sadabs (Sheldrick, 1996)'
_exptl_crystal_colour Colorless
_exptl_crystal_density_diffrn 0.934
_exptl_crystal_description needle
_exptl_crystal_F_000 1648
_exptl_crystal_size_max 0.35
_exptl_crystal_size_mid 0.03
_exptl_crystal_size_min 0.03
_platon_squeeze_details
;
The crystal structure has been squeezed out with PLATON to remove high
disordered THF contribution from its solvate structure.
PLATON found a total of 1592.2 A^3 solvent accessible void volume with 
contribution from 541 electrons per cell. More precisely, there is one 
void of 801 A^3 with 274 electrons contribution and one void of 790 A^3
with 268 electrons contribution estimated to contain both 6 molecules of
THF used as crystallization solvent.
Considering the solvent the physical data should be:
Formula moiety: 'C43 H49 N5 O7 Si, 3(C4 H8 O)' or 'C55 H73 N5 O8 Si'
Density: 1.157 g cm-3
Absorption coefficient: 0.817 mm-1
F000: 2176.0
;
_refine_diff_density_max 0.292
_refine_diff_density_min -0.380
_refine_diff_density_rms 0.054
_refine_ls_abs_structure_details 'Friedel Pairs merged'
_refine_ls_extinction_method none
_refine_ls_goodness_of_fit_ref 0.876
_refine_ls_hydrogen_treatment constr
_refine_ls_matrix_type full
_refine_ls_number_parameters 1067
_refine_ls_number_reflns 7739
_refine_ls_number_restraints 1770
_refine_ls_restrained_S_all 8.724
_refine_ls_R_factor_all 0.1431
_refine_ls_R_factor_gt 0.0847
_refine_ls_shift/su_max 0.006
_refine_ls_shift/su_mean 0.000
_refine_ls_structure_factor_coef Fsqd
_refine_ls_weighting_details 'calc w=1/[\s^2^(Fo^2^)+(0.1294P)^2^] where P=(Fo^2^+2Fc^2^)/3'
_refine_ls_weighting_scheme calc
_refine_ls_wR_factor_gt 0.2097
_refine_ls_wR_factor_ref 0.2250
_reflns_number_gt 3264
_reflns_number_total 7739
_reflns_threshold_expression I>2\s(I)
_cod_data_source_file jo301638z_si_011.cif
_cod_data_source_block bent67
_cod_original_cell_volume 5518.0(11)
_cod_database_code 4027644

loop_
_symmetry_equiv_pos_as_xyz
'x, y, z'
'-x, y+1/2, -z'

loop_
_atom_site_label
_atom_site_type_symbol
_atom_site_fract_x
_atom_site_fract_y
_atom_site_fract_z
_atom_site_U_iso_or_equiv
_atom_site_adp_type
_atom_site_occupancy
_atom_site_symmetry_multiplicity
_atom_site_calc_flag
_atom_site_refinement_flags
_atom_site_disorder_assembly
_atom_site_disorder_group
O11 O 0.472(5) 1.365(7) 0.6129(14) 0.08(2) Uani 1 1 d . . .
O12 O 0.485(4) 1.126(7) 0.6239(13) 0.08(2) Uani 1 1 d D . .
O13 O 0.498(4) 0.802(6) 0.5687(14) 0.063(19) Uani 1 1 d . D .
H13B H 0.4596 0.7394 0.5742 0.094 Uiso 1 1 calc R . .
O14 O 0.478(4) 0.965(7) 0.4690(15) 0.072(19) Uani 1 1 d U D .
O15 O 0.466(4) 1.106(6) 0.5125(14) 0.058(17) Uani 1 1 d U D .
O17 O 0.102(6) 1.256(12) 0.448(2) 0.14(3) Uani 1 1 d U D .
N11 N 0.516(5) 1.211(8) 0.5735(17) 0.07(2) Uani 1 1 d U . .
H11 H 0.5200 1.2853 0.5595 0.082 Uiso 1 1 calc R . .
N12 N 0.689(6) 1.131(10) 0.582(2) 0.12(2) Uani 1 1 d DU . .
N13 N 0.769(7) 1.106(14) 0.582(3) 0.14(3) Uani 1 1 d DU . .
N14 N 0.843(7) 1.084(19) 0.580(4) 0.19(4) Uani 1 1 d DU . .
C11 C 0.539(2) 1.059(10) 0.562(2) 0.07(2) Uani 1 1 d DU D .
C12 C 0.629(5) 1.001(9) 0.5790(17) 0.09(2) Uani 1 1 d DU D .
H12G H 0.6575 0.9183 0.5662 0.113 Uiso 1 1 calc R . .
C13 C 0.602(7) 0.946(10) 0.6143(19) 0.08(3) Uani 1 1 d DU . .
H13A H 0.6312 1.0064 0.6319 0.094 Uiso 1 1 calc R A 3
C14 C 0.499(6) 0.968(9) 0.615(2) 0.06(3) Uani 1 1 d D C .
C15 C 0.470(7) 0.954(10) 0.5792(18) 0.05(2) Uani 1 1 d D . .
C16 C 0.376(7) 0.979(10) 0.573(2) 0.07(3) Uani 1 1 d . D .
H16A H 0.3408 0.9191 0.5883 0.098 Uiso 1 1 calc R . .
H16B H 0.3615 0.9497 0.5506 0.098 Uiso 1 1 calc R . .
H16C H 0.3623 1.0856 0.5761 0.098 Uiso 1 1 calc R . .
C17 C 0.547(8) 1.046(11) 0.525(2) 0.07(3) Uani 1 1 d . . .
H17A H 0.5520 0.9376 0.5192 0.086 Uiso 1 1 calc R D .
C18 C 0.626(7) 1.134(10) 0.511(2) 0.07(3) Uani 1 1 d . D .
H18A H 0.6193 1.1406 0.4868 0.108 Uiso 1 1 calc R . .
H18B H 0.6818 1.0816 0.5157 0.108 Uiso 1 1 calc R . .
H18C H 0.6282 1.2352 0.5198 0.108 Uiso 1 1 calc R . .
C110 C 0.490(7) 1.242(11) 0.602(2) 0.07(3) Uani 1 1 d U . .
C117 C 0.436(8) 1.061(10) 0.484(2) 0.06(3) Uani 1 1 d U . .
C118 C 0.350(4) 1.111(8) 0.4749(16) 0.07(3) Uani 1 1 d GU D .
C119 C 0.306(5) 1.218(8) 0.4932(14) 0.08(3) Uani 1 1 d GU . .
H11D H 0.3322 1.2575 0.5124 0.099 Uiso 1 1 calc R D .
C120 C 0.222(5) 1.266(8) 0.4834(19) 0.10(4) Uani 1 1 d GU D .
H12A H 0.1919 1.3392 0.4960 0.124 Uiso 1 1 calc R . .
C121 C 0.184(4) 1.208(9) 0.455(2) 0.10(3) Uani 1 1 d GU . .
C122 C 0.228(5) 1.101(9) 0.4370(14) 0.09(3) Uani 1 1 d GU D .
H12B H 0.2021 1.0606 0.4178 0.106 Uiso 1 1 calc R . .
C123 C 0.312(5) 1.052(7) 0.4468(15) 0.08(3) Uani 1 1 d GU . .
H12C H 0.3424 0.9789 0.4343 0.096 Uiso 1 1 calc R D .
C124 C 0.056(9) 1.20(2) 0.419(3) 0.16(7) Uani 1 1 d U . .
H12D H -0.0030 1.2499 0.4181 0.245 Uiso 1 1 calc R D .
H12E H 0.0504 1.0949 0.4195 0.245 Uiso 1 1 calc R . .
H12F H 0.0892 1.2334 0.3992 0.245 Uiso 1 1 calc R . .
O21 O -0.028(5) 0.133(8) 0.8876(13) 0.08(2) Uani 1 1 d . . .
O22 O -0.015(4) 0.371(6) 0.8753(13) 0.070(17) Uani 1 1 d DU . .
O23 O -0.004(4) 0.696(6) 0.9321(13) 0.064(19) Uani 1 1 d . E .
H23B H -0.0232 0.7603 0.9188 0.096 Uiso 1 1 calc R . .
O24 O -0.020(4) 0.532(7) 1.0318(14) 0.07(2) Uani 1 1 d U E .
O25 O -0.034(4) 0.389(6) 0.9873(12) 0.054(16) Uani 1 1 d U E .
O27 O -0.396(6) 0.233(11) 1.052(2) 0.12(3) Uani 1 1 d U E .
N21 N 0.018(5) 0.288(8) 0.9275(17) 0.06(2) Uani 1 1 d U . .
H21 H 0.0214 0.2143 0.9416 0.071 Uiso 1 1 calc R . .
N22 N 0.185(7) 0.363(12) 0.917(2) 0.11(2) Uani 1 1 d DU . .
N23 N 0.262(8) 0.390(15) 0.919(3) 0.13(3) Uani 1 1 d DU . .
N24 N 0.341(8) 0.411(19) 0.919(4) 0.18(4) Uani 1 1 d DU . .
C21 C 0.041(6) 0.441(10) 0.938(2) 0.06(2) Uani 1 1 d DU E .
C22 C 0.131(6) 0.498(12) 0.920(2) 0.09(2) Uani 1 1 d DU E .
H22A H 0.1622 0.5780 0.9331 0.110 Uiso 1 1 calc R . .
C23 C 0.100(7) 0.554(10) 0.886(2) 0.08(2) Uani 1 1 d DU . .
H23A H 0.1285 0.4942 0.8679 0.092 Uiso 1 1 calc R B 5
C24 C 0.002(7) 0.533(9) 0.885(2) 0.06(3) Uani 1 1 d DU C .
C25 C -0.030(7) 0.545(10) 0.921(2) 0.05(3) Uani 1 1 d D . .
C26 C -0.125(7) 0.521(10) 0.929(2) 0.07(3) Uani 1 1 d . E .
H26A H -0.1393 0.5691 0.9494 0.105 Uiso 1 1 calc R . .
H26B H -0.1372 0.4131 0.9301 0.105 Uiso 1 1 calc R . .
H26C H -0.1618 0.5645 0.9112 0.105 Uiso 1 1 calc R . .
C27 C 0.047(7) 0.450(10) 0.9741(19) 0.05(3) Uani 1 1 d . . .
H27A H 0.0513 0.5580 0.9805 0.064 Uiso 1 1 calc R E .
C28 C 0.126(7) 0.365(11) 0.990(2) 0.08(3) Uani 1 1 d . E .
H28A H 0.1163 0.3566 1.0132 0.119 Uiso 1 1 calc R . .
H28B H 0.1805 0.4200 0.9854 0.119 Uiso 1 1 calc R . .
H28C H 0.1296 0.2645 0.9801 0.119 Uiso 1 1 calc R . .
C210 C -0.009(7) 0.259(11) 0.897(2) 0.06(2) Uani 1 1 d U . .
C217 C -0.063(7) 0.441(10) 1.016(2) 0.06(2) Uani 1 1 d U . .
C218 C -0.150(4) 0.386(7) 1.0248(15) 0.06(2) Uani 1 1 d GU E .
C219 C -0.187(5) 0.444(7) 1.0531(14) 0.08(3) Uani 1 1 d GU . .
H21E H -0.1561 0.5163 1.0657 0.091 Uiso 1 1 calc R E .
C220 C -0.270(5) 0.395(8) 1.0630(14) 0.09(3) Uani 1 1 d GU E .
H22B H -0.2960 0.4347 1.0824 0.107 Uiso 1 1 calc R . .
C221 C -0.316(4) 0.289(9) 1.0446(18) 0.09(3) Uani 1 1 d GU . .
C222 C -0.278(5) 0.232(8) 1.0163(17) 0.09(3) Uani 1 1 d GU E .
H22C H -0.3094 0.1594 1.0037 0.112 Uiso 1 1 calc R . .
C223 C -0.195(5) 0.280(7) 1.0064(13) 0.07(3) Uani 1 1 d GU . .
H22D H -0.1695 0.2409 0.9871 0.088 Uiso 1 1 calc R E .
C224 C -0.445(9) 0.303(18) 1.081(3) 0.14(5) Uani 1 1 d U . .
H22E H -0.5084 0.2835 1.0788 0.211 Uiso 1 1 calc R E .
H22F H -0.4347 0.4120 1.0810 0.211 Uiso 1 1 calc R . .
H22G H -0.4228 0.2599 1.1012 0.211 Uiso 1 1 calc R . .
C19A C 0.452(8) 0.875(19) 0.6398(10) 0.07(3) Uani 0.46(3) 1 d PDU C 1
H19A H 0.3894 0.9064 0.6413 0.089 Uiso 0.46(3) 1 calc PR C 1
H19B H 0.4544 0.7678 0.6339 0.089 Uiso 0.46(3) 1 calc PR C 1
O16A O 0.496(3) 0.901(7) 0.6698(7) 0.078(18) Uani 0.46(3) 1 d PDU C 1
Si1A Si 0.46683(19) 0.8729(3) 0.70851(14) 0.080(10) Uani 0.46(3) 1 d PDU C 1
C128 C 0.3514(3) 0.9498(6) 0.7117(7) 0.08(3) Uani 0.46(3) 1 d PGDU C 1
C129 C 0.2856(8) 0.8743(16) 0.7288(10) 0.09(4) Uani 0.46(3) 1 d PGDU C 1
H22H H 0.2989 0.7826 0.7395 0.112 Uiso 0.46(3) 1 calc PR C 1
C130 C 0.2005(9) 0.9330(19) 0.7301(14) 0.10(4) Uani 0.46(3) 1 d PGDU C 1
H23C H 0.1556 0.8814 0.7417 0.126 Uiso 0.46(3) 1 calc PR C 1
C131 C 0.1812(5) 1.0672(16) 0.7143(16) 0.11(4) Uani 0.46(3) 1 d PGDU C 1
H23D H 0.1230 1.1073 0.7152 0.132 Uiso 0.46(3) 1 calc PR C 1
C132 C 0.2470(7) 1.1428(16) 0.6973(14) 0.11(4) Uani 0.46(3) 1 d PGDU C 1
H23E H 0.2337 1.2345 0.6865 0.132 Uiso 0.46(3) 1 calc PR C 1
C133 C 0.3320(7) 1.0841(13) 0.6960(9) 0.10(4) Uani 0.46(3) 1 d PGDU C 1
H23F H 0.3770 1.1357 0.6843 0.117 Uiso 0.46(3) 1 calc PR C 1
C134 C 0.4812(6) 0.6666(6) 0.7165(7) 0.07(2) Uani 0.46(3) 1 d PGDU C 1
C135 C 0.4641(17) 0.620(3) 0.7482(8) 0.08(3) Uani 0.46(3) 1 d PGDU C 1
H23G H 0.4586 0.6920 0.7652 0.099 Uiso 0.46(3) 1 calc PR C 1
C136 C 0.455(2) 0.468(3) 0.7551(13) 0.09(3) Uani 0.46(3) 1 d PGDU C 1
H23H H 0.4434 0.4364 0.7769 0.104 Uiso 0.46(3) 1 calc PR C 1
C137 C 0.4631(14) 0.3629(15) 0.7303(17) 0.09(3) Uani 0.46(3) 1 d PGDU C 1
H23I H 0.4569 0.2592 0.7350 0.108 Uiso 0.46(3) 1 calc PR C 1
C138 C 0.4802(11) 0.4095(8) 0.6985(15) 0.09(3) Uani 0.46(3) 1 d PGDU C 1
H23J H 0.4857 0.3376 0.6815 0.107 Uiso 0.46(3) 1 calc PR C 1
C139 C 0.4892(9) 0.5613(12) 0.6916(10) 0.08(3) Uani 0.46(3) 1 d PGDU C 1
H23K H 0.5009 0.5932 0.6699 0.092 Uiso 0.46(3) 1 calc PR C 1
C140 C 0.5441(11) 0.986(2) 0.7351(6) 0.09(5) Uani 0.46(3) 1 d PDU C 1
C141 C 0.538(5) 1.154(3) 0.7267(18) 0.11(9) Uani 0.46(3) 1 d PDU C 1
H24A H 0.5543 1.2136 0.7459 0.172 Uiso 0.46(3) 1 calc PR C 1
H24B H 0.4774 1.1782 0.7201 0.172 Uiso 0.46(3) 1 calc PR C 1
H24C H 0.5786 1.1766 0.7087 0.172 Uiso 0.46(3) 1 calc PR C 1
C142 C 0.521(5) 0.966(10) 0.7714(8) 0.14(11) Uani 0.46(3) 1 d PDU C 1
H24D H 0.5541 0.8810 0.7804 0.214 Uiso 0.46(3) 1 calc PR C 1
H24E H 0.4571 0.9458 0.7735 0.214 Uiso 0.46(3) 1 calc PR C 1
H24F H 0.5357 1.0572 0.7835 0.214 Uiso 0.46(3) 1 calc PR C 1
C143 C 0.640(2) 0.934(8) 0.730(2) 0.10(8) Uani 0.46(3) 1 d PDU C 1
H24G H 0.6777 0.9742 0.7475 0.149 Uiso 0.46(3) 1 calc PR C 1
H24H H 0.6614 0.9709 0.7088 0.149 Uiso 0.46(3) 1 calc PR C 1
H24I H 0.6425 0.8244 0.7303 0.149 Uiso 0.46(3) 1 calc PR C 1
C29A C -0.055(10) 0.629(18) 0.8622(9) 0.07(2) Uani 0.46(3) 1 d PDU C 1
H29A H -0.1181 0.6055 0.8651 0.084 Uiso 0.46(3) 1 calc PR C 1
H29B H -0.0455 0.7372 0.8668 0.084 Uiso 0.46(3) 1 calc PR C 1
O26A O -0.027(4) 0.594(6) 0.8302(7) 0.077(19) Uani 0.46(3) 1 d PDU C 1
Si2A Si -0.0518(2) 0.6509(6) 0.7933(2) 0.080(10) Uani 0.46(3) 1 d PDU C 1
C228 C -0.1578(6) 0.557(2) 0.7810(7) 0.08(2) Uani 0.46(3) 1 d PGDU C 1
C229 C -0.1800(13) 0.454(3) 0.8052(10) 0.08(3) Uani 0.46(3) 1 d PGDU C 1
H12H H -0.1443 0.4458 0.8242 0.095 Uiso 0.46(3) 1 calc PR C 1
C230 C -0.2544(18) 0.364(4) 0.8015(15) 0.10(4) Uani 0.46(3) 1 d PGDU C 1
H13C H -0.2695 0.2940 0.8181 0.125 Uiso 0.46(3) 1 calc PR C 1
C231 C -0.3066(16) 0.376(5) 0.7737(16) 0.12(5) Uani 0.46(3) 1 d PGDU C 1
H13D H -0.3574 0.3146 0.7712 0.146 Uiso 0.46(3) 1 calc PR C 1
C232 C -0.2844(16) 0.479(5) 0.7494(13) 0.10(4) Uani 0.46(3) 1 d PGDU C 1
H13E H -0.3201 0.4871 0.7304 0.124 Uiso 0.46(3) 1 calc PR C 1
C233 C -0.2100(14) 0.569(4) 0.7531(8) 0.09(4) Uani 0.46(3) 1 d PGDU C 1
H13F H -0.1949 0.6388 0.7365 0.107 Uiso 0.46(3) 1 calc PR C 1
C234 C 0.0368(10) 0.583(3) 0.7648(6) 0.081(19) Uani 0.46(3) 1 d PGDU C 1
C235 C 0.028(2) 0.519(6) 0.7339(7) 0.09(3) Uani 0.46(3) 1 d PGDU C 1
H13G H -0.0286 0.5016 0.7249 0.106 Uiso 0.46(3) 1 calc PR C 1
C236 C 0.104(3) 0.480(8) 0.7163(11) 0.10(3) Uani 0.46(3) 1 d PGDU C 1
H13H H 0.0978 0.4366 0.6953 0.121 Uiso 0.46(3) 1 calc PR C 1
C237 C 0.187(2) 0.506(7) 0.7295(13) 0.10(3) Uani 0.46(3) 1 d PGDU C 1
H13I H 0.2383 0.4792 0.7175 0.122 Uiso 0.46(3) 1 calc PR C 1
C238 C 0.1954(11) 0.570(5) 0.7604(13) 0.10(3) Uani 0.46(3) 1 d PGDU C 1
H13J H 0.2524 0.5870 0.7694 0.118 Uiso 0.46(3) 1 calc PR C 1
C239 C 0.1203(6) 0.608(3) 0.7780(9) 0.09(3) Uani 0.46(3) 1 d PGDU C 1
H13K H 0.1260 0.6520 0.7990 0.105 Uiso 0.46(3) 1 calc PR C 1
C240 C -0.064(3) 0.860(2) 0.7921(12) 0.08(3) Uani 0.46(3) 1 d PDU C 1
C241 C -0.146(4) 0.913(7) 0.811(2) 0.13(10) Uani 0.46(3) 1 d PDU C 1
H14A H -0.1387 0.8912 0.8341 0.201 Uiso 0.46(3) 1 calc PR C 1
H14B H -0.1984 0.8597 0.8025 0.201 Uiso 0.46(3) 1 calc PR C 1
H14C H -0.1540 1.0209 0.8076 0.201 Uiso 0.46(3) 1 calc PR C 1
C242 C -0.072(7) 0.916(8) 0.7565(15) 0.09(8) Uani 0.46(3) 1 d PDU C 1
H14D H -0.0357 1.0063 0.7536 0.133 Uiso 0.46(3) 1 calc PR C 1
H14E H -0.1338 0.9394 0.7516 0.133 Uiso 0.46(3) 1 calc PR C 1
H14F H -0.0510 0.8376 0.7415 0.133 Uiso 0.46(3) 1 calc PR C 1
C243 C 0.018(5) 0.935(7) 0.808(3) 0.06(6) Uani 0.46(3) 1 d PDU C 1
H14G H 0.0014 1.0333 0.8164 0.089 Uiso 0.46(3) 1 calc PR C 1
H14H H 0.0640 0.9484 0.7909 0.089 Uiso 0.46(3) 1 calc PR C 1
H14I H 0.0410 0.8717 0.8252 0.089 Uiso 0.46(3) 1 calc PR C 1
C19B C 0.444(8) 0.873(18) 0.6375(10) 0.07(3) Uani 0.54(3) 1 d PDU C 2
H19C H 0.3819 0.9060 0.6371 0.089 Uiso 0.54(3) 1 calc PR C 2
H19D H 0.4469 0.7660 0.6309 0.089 Uiso 0.54(3) 1 calc PR C 2
O16B O 0.481(4) 0.893(7) 0.6689(7) 0.078(18) Uani 0.54(3) 1 d PDU C 2
Si1B Si 0.4524(2) 0.8453(6) 0.7061(2) 0.080(10) Uani 0.54(3) 1 d PDU C 2
C328 C 0.5457(7) 0.905(2) 0.7337(4) 0.08(3) Uani 0.54(3) 1 d PGDU C 2
C329 C 0.5330(14) 0.946(4) 0.7661(4) 0.09(4) Uani 0.54(3) 1 d PGDU C 2
H24N H 0.4751 0.9468 0.7750 0.112 Uiso 0.54(3) 1 calc PR C 2
C330 C 0.6051(18) 0.985(5) 0.7854(6) 0.10(4) Uani 0.54(3) 1 d PGDU C 2
H24M H 0.5965 1.0131 0.8076 0.126 Uiso 0.54(3) 1 calc PR C 2
C331 C 0.6899(16) 0.983(6) 0.7723(8) 0.11(4) Uani 0.54(3) 1 d PGDU C 2
H24L H 0.7391 1.0104 0.7855 0.132 Uiso 0.54(3) 1 calc PR C 2
C332 C 0.7025(10) 0.942(6) 0.7399(8) 0.11(4) Uani 0.54(3) 1 d PGDU C 2
H24K H 0.7604 0.9413 0.7310 0.132 Uiso 0.54(3) 1 calc PR C 2
C333 C 0.6304(5) 0.903(4) 0.7206(6) 0.10(4) Uani 0.54(3) 1 d PGDU C 2
H24J H 0.6390 0.8749 0.6984 0.117 Uiso 0.54(3) 1 calc PR C 2
C334 C 0.3495(9) 0.952(3) 0.7170(5) 0.07(2) Uani 0.54(3) 1 d PGDU C 2
C335 C 0.2957(9) 0.908(5) 0.7428(5) 0.08(3) Uani 0.54(3) 1 d PGDU C 2
H25J H 0.3113 0.8240 0.7558 0.099 Uiso 0.54(3) 1 calc PR C 2
C336 C 0.2191(14) 0.989(7) 0.7497(8) 0.09(3) Uani 0.54(3) 1 d PGDU C 2
H26D H 0.1824 0.9588 0.7673 0.104 Uiso 0.54(3) 1 calc PR C 2
C337 C 0.196(2) 1.112(7) 0.7308(11) 0.09(3) Uani 0.54(3) 1 d PGDU C 2
H26E H 0.1440 1.1669 0.7355 0.108 Uiso 0.54(3) 1 calc PR C 2
C338 C 0.250(2) 1.156(5) 0.7050(11) 0.09(3) Uani 0.54(3) 1 d PGDU C 2
H26F H 0.2346 1.2401 0.6920 0.107 Uiso 0.54(3) 1 calc PR C 2
C339 C 0.3267(19) 1.076(3) 0.6981(8) 0.08(3) Uani 0.54(3) 1 d PGDU C 2
H26G H 0.3635 1.1053 0.6805 0.092 Uiso 0.54(3) 1 calc PR C 2
C340 C 0.435(3) 0.637(2) 0.7086(12) 0.07(4) Uani 0.54(3) 1 d PDU C 2
C341 C 0.347(4) 0.591(8) 0.692(2) 0.10(7) Uani 0.54(3) 1 d PDU C 2
H25A H 0.3355 0.4845 0.6968 0.147 Uiso 0.54(3) 1 calc PR C 2
H25B H 0.3505 0.6069 0.6688 0.147 Uiso 0.54(3) 1 calc PR C 2
H25C H 0.2987 0.6514 0.7014 0.147 Uiso 0.54(3) 1 calc PR C 2
C342 C 0.433(7) 0.584(8) 0.7444(15) 0.08(6) Uani 0.54(3) 1 d PDU C 2
H25D H 0.4936 0.5845 0.7533 0.122 Uiso 0.54(3) 1 calc PR C 2
H25E H 0.4089 0.4827 0.7455 0.122 Uiso 0.54(3) 1 calc PR C 2
H25F H 0.3963 0.6525 0.7573 0.122 Uiso 0.54(3) 1 calc PR C 2
C343 C 0.511(5) 0.555(7) 0.691(2) 0.07(6) Uani 0.54(3) 1 d PDU C 2
H25G H 0.5025 0.4461 0.6934 0.108 Uiso 0.54(3) 1 calc PR C 2
H25H H 0.5673 0.5842 0.7006 0.108 Uiso 0.54(3) 1 calc PR C 2
H25I H 0.5099 0.5808 0.6677 0.108 Uiso 0.54(3) 1 calc PR C 2
C29B C -0.053(7) 0.621(18) 0.8608(11) 0.07(2) Uani 0.54(3) 1 d PDU C 2
H29C H -0.1132 0.5767 0.8586 0.084 Uiso 0.54(3) 1 calc PR C 2
H29D H -0.0593 0.7272 0.8675 0.084 Uiso 0.54(3) 1 calc PR C 2
O26B O -0.006(4) 0.609(7) 0.8313(7) 0.077(19) Uani 0.54(3) 1 d PDU C 2
Si2B Si -0.0319(2) 0.6303(3) 0.7923(3) 0.080(10) Uani 0.54(3) 1 d PDU C 2
C428 C -0.0249(13) 0.8373(6) 0.7841(7) 0.08(2) Uani 0.54(3) 1 d PGDU C 2
C429 C -0.014(2) 0.9433(12) 0.8087(9) 0.08(3) Uani 0.54(3) 1 d PGDU C 2
H14N H -0.0024 0.9120 0.8304 0.095 Uiso 0.54(3) 1 calc PR C 2
C430 C -0.021(3) 1.0952(8) 0.8014(14) 0.10(4) Uani 0.54(3) 1 d PGDU C 2
H14M H -0.0140 1.1677 0.8182 0.125 Uiso 0.54(3) 1 calc PR C 2
C431 C -0.039(3) 1.1410(14) 0.7696(15) 0.12(5) Uani 0.54(3) 1 d PGDU C 2
H14L H -0.0434 1.2448 0.7646 0.146 Uiso 0.54(3) 1 calc PR C 2
C432 C -0.049(3) 1.035(3) 0.7450(12) 0.10(4) Uani 0.54(3) 1 d PGDU C 2
H14K H -0.0611 1.0662 0.7232 0.124 Uiso 0.54(3) 1 calc PR C 2
C433 C -0.042(3) 0.883(2) 0.7522(8) 0.09(4) Uani 0.54(3) 1 d PGDU C 2
H14J H -0.0495 0.8106 0.7354 0.107 Uiso 0.54(3) 1 calc PR C 2
C434 C -0.1456(6) 0.549(2) 0.7863(9) 0.081(19) Uani 0.54(3) 1 d PGDU C 2
C435 C -0.2157(11) 0.625(3) 0.7717(13) 0.09(3) Uani 0.54(3) 1 d PGDU C 2
H16G H -0.2074 0.7243 0.7637 0.106 Uiso 0.54(3) 1 calc PR C 2
C436 C -0.2977(13) 0.556(5) 0.7688(19) 0.10(3) Uani 0.54(3) 1 d PGDU C 2
H16F H -0.3456 0.6080 0.7588 0.121 Uiso 0.54(3) 1 calc PR C 2
C437 C -0.3097(14) 0.411(5) 0.780(2) 0.10(3) Uani 0.54(3) 1 d PGDU C 2
H16E H -0.3658 0.3640 0.7785 0.122 Uiso 0.54(3) 1 calc PR C 2
C438 C -0.2397(17) 0.335(3) 0.7950(17) 0.10(3) Uani 0.54(3) 1 d PGDU C 2
H16D H -0.2479 0.2363 0.8030 0.118 Uiso 0.54(3) 1 calc PR C 2
C439 C -0.1576(14) 0.404(2) 0.7979(11) 0.09(3) Uani 0.54(3) 1 d PGDU C 2
H15J H -0.1097 0.3525 0.8079 0.105 Uiso 0.54(3) 1 calc PR C 2
C440 C 0.052(2) 0.527(4) 0.7669(11) 0.08(3) Uani 0.54(3) 1 d PDU C 2
C441 C 0.042(7) 0.356(5) 0.771(3) 0.16(11) Uani 0.54(3) 1 d PDU C 2
H15D H 0.0796 0.3209 0.7885 0.243 Uiso 0.54(3) 1 calc PR C 2
H15E H 0.0594 0.3071 0.7502 0.243 Uiso 0.54(3) 1 calc PR C 2
H15F H -0.0200 0.3325 0.7754 0.243 Uiso 0.54(3) 1 calc PR C 2
C442 C 0.042(7) 0.568(13) 0.7306(12) 0.11(8) Uani 0.54(3) 1 d PDU C 2
H15G H 0.0924 0.5286 0.7183 0.159 Uiso 0.54(3) 1 calc PR C 2
H15H H 0.0396 0.6772 0.7282 0.159 Uiso 0.54(3) 1 calc PR C 2
H15I H -0.0129 0.5239 0.7220 0.159 Uiso 0.54(3) 1 calc PR C 2
C443 C 0.146(3) 0.571(12) 0.778(2) 0.07(6) Uani 0.54(3) 1 d PDU C 2
H15A H 0.1895 0.5294 0.7626 0.112 Uiso 0.54(3) 1 calc PR C 2
H15B H 0.1576 0.5301 0.7998 0.112 Uiso 0.54(3) 1 calc PR C 2
H15C H 0.1517 0.6801 0.7785 0.112 Uiso 0.54(3) 1 calc PR C 2
N15A N 0.623(8) 0.788(11) 0.617(3) 0.08(3) Uani 0.64(7) 1 d PDU D 3
H15W H 0.5904 0.7233 0.6060 0.094 Uiso 0.64(7) 1 calc PR D 3
C111 C 0.695(7) 0.735(9) 0.636(3) 0.09(2) Uani 0.64(7) 1 d PGDU D 3
C112 C 0.697(6) 0.583(9) 0.644(3) 0.09(2) Uani 0.64(7) 1 d PGDU D 3
H11A H 0.6523 0.5176 0.6359 0.112 Uiso 0.64(7) 1 calc PR D 3
C113 C 0.766(7) 0.528(8) 0.663(3) 0.10(3) Uani 0.64(7) 1 d PGDU D 3
C114 C 0.831(6) 0.624(11) 0.674(3) 0.11(3) Uani 0.64(7) 1 d PGDU D 3
H11B H 0.8782 0.5858 0.6873 0.127 Uiso 0.64(7) 1 calc PR D 3
C115 C 0.829(7) 0.775(10) 0.666(3) 0.10(3) Uani 0.64(7) 1 d PGDU D 3
H11C H 0.8740 0.8406 0.6737 0.123 Uiso 0.64(7) 1 calc PR D 3
C116 C 0.761(8) 0.830(8) 0.647(3) 0.09(2) Uani 0.64(7) 1 d PGDU D 3
H11E H 0.7590 0.9339 0.6412 0.111 Uiso 0.64(7) 1 calc PR D 3
C125 C 0.761(2) 0.379(4) 0.6752(17) 0.12(3) Uani 0.64(7) 1 d PDU D 3
C126 C 0.830(6) 0.303(14) 0.696(3) 0.14(5) Uani 0.64(7) 1 d PDU D 3
H12L H 0.8798 0.2729 0.6823 0.213 Uiso 0.64(7) 1 calc PR D 3
H12M H 0.8042 0.2147 0.7064 0.213 Uiso 0.64(7) 1 calc PR D 3
H12N H 0.8506 0.3733 0.7128 0.213 Uiso 0.64(7) 1 calc PR D 3
C127 C 0.701(6) 0.273(10) 0.669(3) 0.13(5) Uani 0.64(7) 1 d PDU D 3
H12I H 0.6538 0.2930 0.6541 0.200 Uiso 0.64(7) 1 calc PR D 3
H12J H 0.7062 0.1768 0.6787 0.200 Uiso 0.64(7) 1 calc PR D 3
N15B N 0.621(11) 0.797(17) 0.627(6) 0.08(3) Uani 0.36(7) 1 d PDU D 4
H15X H 0.5788 0.7289 0.6266 0.094 Uiso 0.36(7) 1 calc PR D 4
C311 C 0.706(10) 0.760(13) 0.639(5) 0.09(2) Uani 0.36(7) 1 d PGDU D 4
C312 C 0.728(9) 0.609(12) 0.643(5) 0.09(2) Uani 0.36(7) 1 d PGDU D 4
H31A H 0.6861 0.5335 0.6375 0.112 Uiso 0.36(7) 1 calc PR D 4
C313 C 0.811(9) 0.570(10) 0.654(5) 0.10(3) Uani 0.36(7) 1 d PGDU D 4
C314 C 0.872(9) 0.680(13) 0.662(5) 0.11(3) Uani 0.36(7) 1 d PGDU D 4
H31B H 0.9293 0.6533 0.6701 0.127 Uiso 0.36(7) 1 calc PR D 4
C315 C 0.850(11) 0.831(12) 0.659(5) 0.10(3) Uani 0.36(7) 1 d PGDU D 4
H31C H 0.8918 0.9064 0.6641 0.123 Uiso 0.36(7) 1 calc PR D 4
C316 C 0.767(12) 0.870(10) 0.647(5) 0.09(2) Uani 0.36(7) 1 d PGDU D 4
H31D H 0.7514 0.9730 0.6448 0.111 Uiso 0.36(7) 1 calc PR D 4
C325 C 0.831(2) 0.416(4) 0.660(3) 0.12(3) Uani 0.36(7) 1 d PDU D 4
C326 C 0.918(5) 0.352(17) 0.671(5) 0.14(5) Uani 0.36(7) 1 d PDU D 4
H32D H 0.9280 0.3763 0.6937 0.213 Uiso 0.36(7) 1 calc PR D 4
H32E H 0.9657 0.3950 0.6574 0.213 Uiso 0.36(7) 1 calc PR D 4
H32F H 0.9171 0.2430 0.6678 0.213 Uiso 0.36(7) 1 calc PR D 4
C327 C 0.778(8) 0.299(11) 0.655(5) 0.13(5) Uani 0.36(7) 1 d PDU D 4
H32A H 0.7188 0.3138 0.6479 0.200 Uiso 0.36(7) 1 calc PR D 4
H32B H 0.7983 0.2005 0.6599 0.200 Uiso 0.36(7) 1 calc PR D 4
N25A N 0.122(9) 0.710(12) 0.883(4) 0.081(17) Uani 0.57(7) 1 d PDU E 5
H15Y H 0.0900 0.7757 0.8937 0.097 Uiso 0.57(7) 1 calc PR E 5
C211 C 0.193(7) 0.765(10) 0.864(3) 0.087(14) Uani 0.57(7) 1 d PGDU E 5
C212 C 0.195(7) 0.917(9) 0.856(3) 0.088(17) Uani 0.57(7) 1 d PGDU E 5
H21A H 0.1503 0.9815 0.8639 0.106 Uiso 0.57(7) 1 calc PR E 5
C213 C 0.264(7) 0.974(8) 0.837(3) 0.095(17) Uani 0.57(7) 1 d PGDU E 5
C214 C 0.330(7) 0.880(11) 0.826(3) 0.093(18) Uani 0.57(7) 1 d PGDU E 5
H21B H 0.3766 0.9191 0.8128 0.112 Uiso 0.57(7) 1 calc PR E 5
C215 C 0.328(7) 0.728(10) 0.833(3) 0.092(19) Uani 0.57(7) 1 d PGDU E 5
H21C H 0.3729 0.6632 0.8254 0.111 Uiso 0.57(7) 1 calc PR E 5
C216 C 0.259(8) 0.670(8) 0.852(3) 0.089(17) Uani 0.57(7) 1 d PGDU E 5
H21D H 0.2579 0.5664 0.8572 0.107 Uiso 0.57(7) 1 calc PR E 5
C225 C 0.258(2) 1.123(4) 0.8249(18) 0.10(2) Uani 0.57(7) 1 d PDU E 5
C226 C 0.326(6) 1.200(14) 0.804(3) 0.12(3) Uani 0.57(7) 1 d PDU E 5
H22L H 0.2985 1.2845 0.7928 0.178 Uiso 0.57(7) 1 calc PR E 5
H22M H 0.3505 1.1294 0.7885 0.178 Uiso 0.57(7) 1 calc PR E 5
H22N H 0.3737 1.2381 0.8184 0.178 Uiso 0.57(7) 1 calc PR E 5
C227 C 0.197(6) 1.227(10) 0.832(3) 0.11(3) Uani 0.57(7) 1 d PDU E 5
H22I H 0.1507 1.2049 0.8464 0.167 Uiso 0.57(7) 1 calc PR E 5
H22J H 0.2009 1.3231 0.8218 0.167 Uiso 0.57(7) 1 calc PR E 5
N25B N 0.120(11) 0.706(15) 0.876(5) 0.081(17) Uani 0.43(7) 1 d PDU E 6
H15Z H 0.0812 0.7770 0.8794 0.097 Uiso 0.43(7) 1 calc PR E 6
C411 C 0.204(8) 0.741(12) 0.862(4) 0.087(14) Uani 0.43(7) 1 d PGDU E 6
C412 C 0.225(7) 0.891(10) 0.857(4) 0.088(17) Uani 0.43(7) 1 d PGDU E 6
H41A H 0.1835 0.9674 0.8617 0.106 Uiso 0.43(7) 1 calc PR E 6
C413 C 0.308(8) 0.929(10) 0.844(4) 0.095(17) Uani 0.43(7) 1 d PGDU E 6
C414 C 0.369(7) 0.817(12) 0.837(4) 0.093(18) Uani 0.43(7) 1 d PGDU E 6
H41B H 0.4252 0.8433 0.8287 0.112 Uiso 0.43(7) 1 calc PR E 6
C415 C 0.347(9) 0.668(11) 0.842(4) 0.092(19) Uani 0.43(7) 1 d PGDU E 6
H41C H 0.3891 0.5914 0.8375 0.111 Uiso 0.43(7) 1 calc PR E 6
C416 C 0.265(10) 0.630(9) 0.855(4) 0.089(17) Uani 0.43(7) 1 d PGDU E 6
H41D H 0.2501 0.5274 0.8583 0.107 Uiso 0.43(7) 1 calc PR E 6
C425 C 0.327(2) 1.082(4) 0.838(2) 0.10(2) Uani 0.43(7) 1 d PDU E 6
C426 C 0.412(5) 1.147(16) 0.826(4) 0.12(3) Uani 0.43(7) 1 d PDU E 6
H42D H 0.4616 1.0876 0.8337 0.178 Uiso 0.43(7) 1 calc PR E 6
H42E H 0.4176 1.2509 0.8333 0.178 Uiso 0.43(7) 1 calc PR E 6
H42F H 0.4110 1.1455 0.8017 0.178 Uiso 0.43(7) 1 calc PR E 6
C427 C 0.273(7) 1.199(10) 0.843(4) 0.11(3) Uani 0.43(7) 1 d PDU E 6
H42A H 0.2153 1.1834 0.8515 0.167 Uiso 0.43(7) 1 calc PR E 6
H42B H 0.2928 1.2976 0.8382 0.167 Uiso 0.43(7) 1 calc PR E 6

loop_
_atom_site_aniso_label
_atom_site_aniso_U_11
_atom_site_aniso_U_22
_atom_site_aniso_U_33
_atom_site_aniso_U_23
_atom_site_aniso_U_13
_atom_site_aniso_U_12
O11 0.15(7) 0.03(4) 0.06(4) -0.01(3) 0.00(4) 0.02(4)
O12 0.12(6) 0.06(4) 0.05(4) 0.01(3) 0.02(4) 0.00(4)
O13 0.10(5) 0.03(3) 0.06(4) 0.00(3) 0.02(4) 0.01(3)
O14 0.09(5) 0.06(4) 0.07(4) 0.00(4) 0.00(4) 0.00(4)
O15 0.10(5) 0.04(3) 0.04(4) 0.01(3) 0.00(3) 0.00(3)
O17 0.12(7) 0.17(8) 0.12(7) 0.02(6) -0.01(6) -0.01(6)
N11 0.12(6) 0.04(4) 0.04(4) 0.01(3) 0.01(4) -0.01(4)
N12 0.12(5) 0.11(4) 0.11(4) 0.02(4) 0.04(5) 0.01(5)
N13 0.13(6) 0.14(5) 0.14(5) 0.03(5) 0.04(6) 0.01(6)
N14 0.15(7) 0.19(9) 0.22(9) 0.03(8) 0.04(9) 0.02(9)
C11 0.11(6) 0.05(5) 0.05(5) 0.01(4) 0.02(5) 0.00(5)
C12 0.11(5) 0.09(5) 0.09(4) 0.02(4) 0.04(4) 0.01(4)
C13 0.12(8) 0.05(5) 0.06(5) -0.01(4) 0.00(6) 0.02(6)
C14 0.08(8) 0.02(5) 0.07(7) 0.00(4) 0.00(6) 0.01(5)
C15 0.06(7) 0.05(6) 0.03(6) 0.00(4) 0.01(5) 0.00(5)
C16 0.10(9) 0.05(6) 0.04(6) 0.01(4) 0.01(6) 0.00(6)
C17 0.12(10) 0.06(6) 0.04(6) 0.00(5) 0.00(6) 0.02(7)
C18 0.11(9) 0.05(6) 0.05(6) -0.01(5) 0.02(6) 0.01(6)
C110 0.12(7) 0.04(5) 0.04(5) 0.02(5) 0.02(5) 0.00(5)
C117 0.11(8) 0.04(5) 0.04(6) 0.01(4) 0.01(6) 0.01(5)
C118 0.09(7) 0.07(6) 0.06(6) 0.02(5) -0.02(6) 0.00(6)
C119 0.11(9) 0.07(7) 0.06(6) 0.02(5) 0.01(6) 0.00(6)
C120 0.13(10) 0.08(7) 0.09(8) 0.01(6) -0.02(7) -0.02(7)
C121 0.09(8) 0.12(8) 0.08(7) 0.02(6) -0.02(7) -0.01(7)
C122 0.11(9) 0.10(8) 0.06(6) 0.02(6) -0.01(6) -0.03(7)
C123 0.11(8) 0.08(6) 0.05(6) 0.02(5) 0.01(6) -0.04(6)
C124 0.11(11) 0.28(18) 0.10(10) 0.03(11) -0.06(9) -0.08(12)
O21 0.14(6) 0.06(4) 0.05(4) 0.00(3) 0.01(4) -0.02(4)
O22 0.12(5) 0.05(3) 0.04(3) 0.01(3) -0.01(3) -0.01(3)
O23 0.10(5) 0.04(4) 0.05(4) 0.01(3) 0.00(4) -0.02(3)
O24 0.11(6) 0.05(4) 0.05(4) -0.02(3) -0.01(4) 0.00(4)
O25 0.09(5) 0.03(3) 0.04(3) 0.00(3) 0.01(3) -0.01(3)
O27 0.09(6) 0.15(6) 0.13(6) 0.00(5) 0.02(5) 0.00(5)
N21 0.09(5) 0.04(4) 0.04(4) 0.00(3) 0.01(4) -0.01(4)
N22 0.09(5) 0.12(5) 0.12(4) 0.01(4) -0.01(5) -0.01(5)
N23 0.10(6) 0.15(5) 0.15(5) 0.02(5) -0.02(6) -0.01(6)
N24 0.11(7) 0.20(9) 0.23(9) 0.02(8) -0.03(8) 0.00(8)
C21 0.07(5) 0.04(4) 0.07(5) 0.01(4) -0.01(4) -0.03(4)
C22 0.08(5) 0.09(5) 0.10(4) 0.01(4) -0.01(4) -0.01(4)
C23 0.10(5) 0.07(4) 0.07(5) 0.00(4) 0.00(5) -0.02(5)
C24 0.10(7) 0.04(5) 0.04(5) 0.01(4) 0.00(5) -0.01(5)
C25 0.06(8) 0.05(6) 0.05(6) 0.01(5) -0.01(5) -0.01(5)
C26 0.07(8) 0.05(6) 0.09(8) 0.02(5) 0.00(6) -0.02(6)
C27 0.09(8) 0.04(5) 0.03(5) 0.00(4) -0.01(5) -0.01(6)
C28 0.12(10) 0.05(6) 0.06(6) 0.00(5) -0.01(6) 0.00(7)
C210 0.11(6) 0.05(5) 0.03(5) 0.00(4) 0.01(4) -0.01(5)
C217 0.10(6) 0.04(4) 0.04(5) 0.00(4) -0.01(5) -0.01(4)
C218 0.09(5) 0.06(4) 0.05(4) 0.00(4) 0.00(4) 0.01(4)
C219 0.10(6) 0.08(5) 0.05(5) 0.01(4) 0.00(5) 0.03(5)
C220 0.11(7) 0.09(6) 0.07(5) 0.01(5) 0.01(5) 0.04(6)
C221 0.09(6) 0.11(6) 0.08(5) 0.01(5) 0.00(5) 0.01(5)
C222 0.10(7) 0.10(6) 0.08(6) 0.00(5) 0.00(5) 0.01(6)
C223 0.10(6) 0.07(5) 0.05(5) 0.01(4) 0.00(5) 0.00(5)
C224 0.09(9) 0.19(12) 0.14(10) 0.01(10) 0.04(8) 0.01(9)
C19A 0.13(6) 0.06(5) 0.03(4) 0.01(4) 0.01(5) 0.00(5)
O16A 0.14(5) 0.05(3) 0.05(3) 0.01(3) 0.02(3) 0.01(3)
Si1A 0.14(3) 0.058(19) 0.045(16) 0.006(14) 0.012(17) 0.023(19)
C128 0.12(5) 0.07(6) 0.05(5) 0.00(5) 0.01(4) 0.01(5)
C129 0.13(7) 0.09(9) 0.05(7) -0.02(7) 0.02(6) -0.01(7)
C130 0.13(7) 0.11(10) 0.08(8) 0.00(7) 0.01(6) 0.00(9)
C131 0.12(7) 0.08(9) 0.13(9) -0.01(8) 0.01(8) -0.02(7)
C132 0.11(7) 0.11(11) 0.11(9) 0.02(8) 0.02(7) 0.01(7)
C133 0.12(6) 0.09(9) 0.08(8) 0.02(7) 0.02(6) 0.03(7)
C134 0.09(5) 0.06(4) 0.06(5) 0.02(4) -0.01(4) 0.00(4)
C135 0.10(6) 0.08(5) 0.07(5) 0.02(5) -0.01(5) 0.00(5)
C136 0.10(7) 0.08(6) 0.08(6) 0.02(5) 0.00(6) 0.00(6)
C137 0.10(7) 0.07(6) 0.09(6) 0.02(5) 0.01(6) 0.01(6)
C138 0.11(7) 0.06(5) 0.09(6) 0.01(5) 0.01(6) 0.01(5)
C139 0.10(7) 0.05(5) 0.08(6) 0.02(4) 0.01(6) 0.00(5)
C140 0.13(10) 0.07(10) 0.06(8) 0.03(8) 0.00(9) 0.01(9)
C141 0.12(12) 0.10(12) 0.12(12) 0.00(9) 0.00(9) 0.00(9)
C142 0.15(14) 0.15(14) 0.13(14) -0.01(9) 0.00(9) 0.00(9)
C143 0.11(12) 0.09(11) 0.10(11) 0.01(9) 0.00(9) 0.01(9)
C29A 0.11(6) 0.07(5) 0.03(4) 0.01(4) -0.01(5) -0.01(5)
O26A 0.12(5) 0.06(4) 0.05(3) 0.01(3) -0.02(3) -0.02(3)
Si2A 0.13(3) 0.063(19) 0.052(17) 0.011(15) -0.011(18) -0.018(19)
C228 0.12(5) 0.05(4) 0.07(4) 0.02(3) 0.00(4) 0.00(4)
C229 0.11(9) 0.05(6) 0.08(6) 0.01(5) 0.03(7) 0.01(6)
C230 0.15(11) 0.05(6) 0.11(8) 0.01(6) 0.00(8) 0.01(7)
C231 0.16(12) 0.07(8) 0.14(10) 0.04(6) -0.02(9) -0.02(9)
C232 0.11(10) 0.09(8) 0.11(8) 0.03(6) -0.01(8) 0.00(8)
C233 0.12(9) 0.08(7) 0.07(7) 0.02(6) 0.00(6) 0.00(8)
C234 0.12(4) 0.05(4) 0.08(4) 0.02(3) -0.01(4) 0.00(4)
C235 0.12(5) 0.06(6) 0.09(6) 0.00(5) -0.01(5) 0.00(5)
C236 0.12(6) 0.07(6) 0.12(7) 0.00(6) -0.01(5) -0.01(6)
C237 0.12(6) 0.07(6) 0.12(7) -0.01(6) -0.01(6) -0.01(6)
C238 0.12(6) 0.06(6) 0.12(7) 0.00(6) -0.01(6) -0.01(5)
C239 0.12(5) 0.05(5) 0.10(6) 0.01(5) -0.01(5) -0.01(5)
C240 0.12(7) 0.05(6) 0.07(6) 0.03(5) 0.01(6) 0.00(6)
C241 0.17(19) 0.06(14) 0.17(18) 0.00(13) 0.01(15) 0.00(13)
C242 0.12(16) 0.08(13) 0.06(12) 0.01(11) 0.01(12) 0.00(12)
C243 0.07(10) 0.04(8) 0.07(9) -0.01(7) 0.01(8) 0.00(7)
C19B 0.13(6) 0.06(5) 0.03(4) 0.01(4) 0.01(5) 0.00(5)
O16B 0.14(5) 0.05(3) 0.05(3) 0.01(3) 0.02(3) 0.01(3)
Si1B 0.14(3) 0.058(19) 0.045(16) 0.006(14) 0.012(17) 0.023(19)
C328 0.12(5) 0.07(6) 0.05(5) 0.00(5) 0.01(4) 0.01(5)
C329 0.13(7) 0.09(9) 0.05(7) -0.02(7) 0.02(6) -0.01(7)
C330 0.13(7) 0.11(10) 0.08(8) 0.00(7) 0.01(6) 0.00(9)
C331 0.12(7) 0.08(9) 0.13(9) -0.01(8) 0.01(8) -0.02(7)
C332 0.11(7) 0.11(11) 0.11(9) 0.02(8) 0.02(7) 0.01(7)
C333 0.12(6) 0.09(9) 0.08(8) 0.02(7) 0.02(6) 0.03(7)
C334 0.09(5) 0.06(4) 0.06(5) 0.02(4) -0.01(4) 0.00(4)
C335 0.10(6) 0.08(5) 0.07(5) 0.02(5) -0.01(5) 0.00(5)
C336 0.10(7) 0.08(6) 0.08(6) 0.02(5) 0.00(6) 0.00(6)
C337 0.10(7) 0.07(6) 0.09(6) 0.02(5) 0.01(6) 0.01(6)
C338 0.11(7) 0.06(5) 0.09(6) 0.01(5) 0.01(6) 0.01(5)
C339 0.10(7) 0.05(5) 0.08(6) 0.02(4) 0.01(6) 0.00(5)
C340 0.08(9) 0.07(8) 0.06(8) 0.04(7) -0.01(8) 0.02(8)
C341 0.11(10) 0.07(9) 0.11(10) 0.03(8) 0.02(8) 0.01(8)
C342 0.08(10) 0.08(9) 0.08(9) 0.01(8) 0.00(8) -0.01(8)
C343 0.08(10) 0.07(9) 0.06(9) 0.02(7) 0.00(8) 0.00(7)
C29B 0.11(6) 0.07(5) 0.03(4) 0.01(4) -0.01(5) -0.01(5)
O26B 0.12(5) 0.06(4) 0.05(3) 0.01(3) -0.02(3) -0.02(3)
Si2B 0.13(3) 0.063(19) 0.052(17) 0.011(15) -0.011(18) -0.018(19)
C428 0.12(5) 0.05(4) 0.07(4) 0.02(3) 0.00(4) 0.00(4)
C429 0.11(9) 0.05(6) 0.08(6) 0.01(5) 0.03(7) 0.01(6)
C430 0.15(11) 0.05(6) 0.11(8) 0.01(6) 0.00(8) 0.01(7)
C431 0.16(12) 0.07(8) 0.14(10) 0.04(6) -0.02(9) -0.02(9)
C432 0.11(10) 0.09(8) 0.11(8) 0.03(6) -0.01(8) 0.00(8)
C433 0.12(9) 0.08(7) 0.07(7) 0.02(6) 0.00(6) 0.00(8)
C434 0.12(4) 0.05(4) 0.08(4) 0.02(3) -0.01(4) 0.00(4)
C435 0.12(5) 0.06(6) 0.09(6) 0.00(5) -0.01(5) 0.00(5)
C436 0.12(6) 0.07(6) 0.12(7) 0.00(6) -0.01(5) -0.01(6)
C437 0.12(6) 0.07(6) 0.12(7) -0.01(6) -0.01(6) -0.01(6)
C438 0.12(6) 0.06(6) 0.12(7) 0.00(6) -0.01(6) -0.01(5)
C439 0.12(5) 0.05(5) 0.10(6) 0.01(5) -0.01(5) -0.01(5)
C440 0.12(6) 0.05(6) 0.07(6) 0.03(5) 0.00(5) 0.00(5)
C441 0.17(18) 0.11(16) 0.20(18) -0.01(14) 0.05(15) 0.02(14)
C442 0.12(15) 0.11(14) 0.09(13) -0.02(11) 0.01(12) 0.00(12)
C443 0.10(13) 0.05(10) 0.08(11) 0.04(9) 0.01(10) 0.02(9)
N15A 0.13(6) 0.05(5) 0.05(7) 0.01(4) 0.00(5) 0.00(4)
C111 0.14(5) 0.07(4) 0.06(4) 0.01(4) 0.00(4) 0.01(4)
C112 0.15(5) 0.07(4) 0.07(5) 0.01(4) 0.00(5) 0.01(4)
C113 0.15(6) 0.08(4) 0.08(5) 0.02(4) -0.01(5) 0.01(4)
C114 0.15(6) 0.09(5) 0.08(6) 0.02(5) -0.02(5) 0.01(5)
C115 0.15(6) 0.08(5) 0.08(5) 0.02(5) -0.01(5) 0.00(5)
C116 0.13(6) 0.07(5) 0.07(5) 0.02(5) 0.00(4) 0.01(4)
C125 0.17(7) 0.08(5) 0.10(7) 0.02(5) -0.01(6) 0.02(5)
C126 0.18(9) 0.10(9) 0.15(11) 0.05(8) -0.02(9) 0.01(8)
C127 0.18(11) 0.08(7) 0.14(11) 0.03(9) -0.02(10) 0.02(7)
N15B 0.13(6) 0.05(5) 0.05(7) 0.01(4) 0.00(5) 0.00(4)
C311 0.14(5) 0.07(4) 0.06(4) 0.01(4) 0.00(4) 0.01(4)
C312 0.15(5) 0.07(4) 0.07(5) 0.01(4) 0.00(5) 0.01(4)
C313 0.15(6) 0.08(4) 0.08(5) 0.02(4) -0.01(5) 0.01(4)
C314 0.15(6) 0.09(5) 0.08(6) 0.02(5) -0.02(5) 0.01(5)
C315 0.15(6) 0.08(5) 0.08(5) 0.02(5) -0.01(5) 0.00(5)
C316 0.13(6) 0.07(5) 0.07(5) 0.02(5) 0.00(4) 0.01(4)
C325 0.17(7) 0.08(5) 0.10(7) 0.02(5) -0.01(6) 0.02(5)
C326 0.18(9) 0.10(9) 0.15(11) 0.05(8) -0.02(9) 0.01(8)
C327 0.18(11) 0.08(7) 0.14(11) 0.03(9) -0.02(10) 0.02(7)
N25A 0.10(3) 0.07(3) 0.08(3) 0.02(3) 0.00(3) -0.02(3)
C211 0.10(3) 0.08(3) 0.08(3) 0.01(3) 0.00(3) -0.02(3)
C212 0.10(3) 0.08(3) 0.08(3) 0.01(3) 0.00(3) -0.02(3)
C213 0.11(3) 0.08(3) 0.09(3) 0.01(3) 0.00(3) -0.03(3)
C214 0.11(3) 0.09(3) 0.09(4) 0.01(3) 0.01(3) -0.03(3)
C215 0.11(3) 0.08(3) 0.09(4) 0.02(3) 0.01(3) -0.02(3)
C216 0.10(3) 0.08(3) 0.08(3) 0.02(3) 0.01(3) -0.02(3)
C225 0.11(4) 0.09(4) 0.10(4) 0.02(4) 0.00(4) -0.03(3)
C226 0.13(6) 0.11(7) 0.12(7) 0.03(6) 0.00(6) -0.03(6)
C227 0.12(7) 0.09(5) 0.13(7) 0.02(6) 0.00(6) -0.03(5)
N25B 0.10(3) 0.07(3) 0.08(3) 0.02(3) 0.00(3) -0.02(3)
C411 0.10(3) 0.08(3) 0.08(3) 0.01(3) 0.00(3) -0.02(3)
C412 0.10(3) 0.08(3) 0.08(3) 0.01(3) 0.00(3) -0.02(3)
C413 0.11(3) 0.08(3) 0.09(3) 0.01(3) 0.00(3) -0.03(3)
C414 0.11(3) 0.09(3) 0.09(4) 0.01(3) 0.01(3) -0.03(3)
C415 0.11(3) 0.08(3) 0.09(4) 0.02(3) 0.01(3) -0.02(3)
C416 0.10(3) 0.08(3) 0.08(3) 0.02(3) 0.01(3) -0.02(3)
C425 0.11(4) 0.09(4) 0.10(4) 0.02(4) 0.00(4) -0.03(3)
C426 0.13(6) 0.11(7) 0.12(7) 0.03(6) 0.00(6) -0.03(6)
C427 0.12(7) 0.09(5) 0.13(7) 0.02(6) 0.00(6) -0.03(5)

loop_
_atom_type_symbol
_atom_type_description
_atom_type_scat_dispersion_real
_atom_type_scat_dispersion_imag
_atom_type_scat_source
C C 0.0181 0.0000 'International Tables Vol C Tables 4.2.6.8 and 6.1.1.4'
H H 0.0000 0.0000 'International Tables Vol C Tables 4.2.6.8 and 6.1.1.4'
N N 0.0311 0.0000 'International Tables Vol C Tables 4.2.6.8 and 6.1.1.4'
O O 0.0492 0.0000 'International Tables Vol C Tables 4.2.6.8 and 6.1.1.4'
Si Si 0.2541 0.0000 'International Tables Vol C Tables 4.2.6.8 and 6.1.1.4'

loop_
_geom_angle_atom_site_label_1
_geom_angle_atom_site_label_2
_geom_angle_atom_site_label_3
_geom_angle
_geom_angle_publ_flag
C110 O12 C14 123(7) y
C15 O13 H13B 109.5 ?
C117 O15 C17 120(7) y
C121 O17 C124 122(10) y
C110 N11 C11 125(7) y
C110 N11 H11 117.5 ?
C11 N11 H11 117.5 ?
N13 N12 C12 117(10) y
N14 N13 N12 176(10) y
N11 C11 C17 114(7) y
N11 C11 C15 104(6) y
C17 C11 C15 118(7) y
N11 C11 C12 110(6) y
C17 C11 C12 109(6) y
C15 C11 C12 100(6) y
N12 C12 C13 109(7) y
N12 C12 C11 107(7) y
C13 C12 C11 105(6) y
N12 C12 H12G 111.4 ?
C13 C12 H12G 111.4 ?
C11 C12 H12G 111.4 ?
N15A C13 C14 110(9) y
N15B C13 C14 108(10) y
N15A C13 C12 107(8) y
N15B C13 C12 123(10) y
C14 C13 C12 104(6) y
N15A C13 H13A 111.8 ?
N15B C13 H13A 98.6 ?
C14 C13 H13A 111.8 ?
C12 C13 H13A 111.8 ?
O12 C14 C19A 106(9) y
O12 C14 C19B 107(8) y
O12 C14 C15 106(6) y
C19A C14 C15 118(7) y
C19B C14 C15 112(7) y
O12 C14 C13 105(7) y
C19A C14 C13 114(8) y
C19B C14 C13 119(8) y
C15 C14 C13 106(7) y
C16 C15 O13 112(7) y
C16 C15 C14 116(7) y
O13 C15 C14 106(7) y
C16 C15 C11 118(7) y
O13 C15 C11 103(6) y
C14 C15 C11 101(7) y
C15 C16 H16A 109.5 ?
C15 C16 H16B 109.5 ?
H16A C16 H16B 109.5 ?
C15 C16 H16C 109.5 ?
H16A C16 H16C 109.5 ?
H16B C16 H16C 109.5 ?
O15 C17 C11 105(7) y
O15 C17 C18 109(8) y
C11 C17 C18 115(8) y
O15 C17 H17A 109.3 ?
C11 C17 H17A 108 ?
C18 C17 H17A 109.3 ?
C17 C18 H18A 109.5 ?
C17 C18 H18B 111 ?
H18A C18 H18B 108 ?
C17 C18 H18C 111 ?
H18A C18 H18C 108 ?
H18B C18 H18C 109.5 ?
O11 C110 N11 127(8) y
O11 C110 O12 116(8) y
N11 C110 O12 117(9) y
O14 C117 O15 118(10) y
O14 C117 C118 125(9) y
O15 C117 C118 116(9) y
C119 C118 C123 120 y
C119 C118 C117 121(7) y
C123 C118 C117 118(7) y
C118 C119 C120 120 y
C118 C119 H11D 120 ?
C120 C119 H11D 120 ?
C121 C120 C119 120 y
C121 C120 H12A 120 ?
C119 C120 H12A 120 ?
O17 C121 C122 123(8) y
O17 C121 C120 117(8) y
C122 C121 C120 120 y
C123 C122 C121 120 y
C123 C122 H12B 120 ?
C121 C122 H12B 120 ?
C122 C123 C118 120 y
C122 C123 H12C 120 ?
C118 C123 H12C 120 ?
O17 C124 H12D 108 ?
O17 C124 H12E 111 ?
H12D C124 H12E 111 ?
O17 C124 H12F 109.5 ?
H12D C124 H12F 107 ?
H12E C124 H12F 111 ?
C210 O22 C24 121(6) y
C25 O23 H23B 109.5 ?
C217 O25 C27 119(7) y
C221 O27 C224 117(10) y
C210 N21 C21 122(7) y
C210 N21 H21 118.9 ?
C21 N21 H21 118.9 ?
N23 N22 C22 112(10) y
N22 N23 N24 175(10) y
C27 C21 N21 111(7) y
C27 C21 C25 117(8) y
N21 C21 C25 104(7) y
C27 C21 C22 112(7) y
N21 C21 C22 111(8) y
C25 C21 C22 101(7) y
N22 C22 C23 110(8) y
N22 C22 C21 105(8) y
C23 C22 C21 105(7) y
N22 C22 H22A 112.3 ?
C23 C22 H22A 112.3 ?
C21 C22 H22A 112.3 ?
N25A C23 C24 110(9) y
N25B C23 C24 109(10) y
N25A C23 C22 108(10) y
N25B C23 C22 118(10) y
C24 C23 C22 106(7) y
N25A C23 H23A 110.9 ?
N25B C23 H23A 101 ?
C24 C23 H23A 110.9 ?
C22 C23 H23A 110.9 ?
C23 C24 C29B 120(8) y
C23 C24 O22 107(7) y
C29B C24 O22 103(9) y
C23 C24 C29A 120(9) y
O22 C24 C29A 106(9) y
C23 C24 C25 107(7) y
C29B C24 C25 114(7) y
O22 C24 C25 105(6) y
C29A C24 C25 111(7) y
O23 C25 C26 109(7) y
O23 C25 C24 105(6) y
C26 C25 C24 120(8) y
O23 C25 C21 102(7) y
C26 C25 C21 119(7) y
C24 C25 C21 99(7) y
C25 C26 H26A 109.5 ?
C25 C26 H26B 109.5 ?
H26A C26 H26B 111 ?
C25 C26 H26C 109.5 ?
H26A C26 H26C 109.5 ?
H26B C26 H26C 108 ?
O25 C27 C21 108(7) y
O25 C27 C28 108(7) y
C21 C27 C28 115(8) y
O25 C27 H27A 108.4 ?
C21 C27 H27A 108.4 ?
C28 C27 H27A 108.4 ?
C27 C28 H28A 109.5 ?
C27 C28 H28B 109.5 ?
H28A C28 H28B 111 ?
C27 C28 H28C 108 ?
H28A C28 H28C 109.5 ?
H28B C28 H28C 109.5 ?
O21 C210 N21 124(8) y
O21 C210 O22 116(8) y
N21 C210 O22 120(8) y
O24 C217 O25 121(9) y
O24 C217 C218 126(9) y
O25 C217 C218 113(8) y
C219 C218 C223 120 y
C219 C218 C217 117(6) y
C223 C218 C217 123(6) y
C220 C219 C218 120 y
C220 C219 H21E 120 ?
C218 C219 H21E 120 ?
C219 C220 C221 120 y
C219 C220 H22B 120 ?
C221 C220 H22B 120 ?
O27 C221 C222 115(7) y
O27 C221 C220 125(7) y
C222 C221 C220 120 y
C223 C222 C221 120 y
C223 C222 H22C 120 ?
C221 C222 H22C 120 ?
C222 C223 C218 120 y
C222 C223 H22D 120 ?
C218 C223 H22D 120 ?
O27 C224 H22E 109.5 ?
O27 C224 H22F 109.5 ?
H22E C224 H22F 109.5 ?
O27 C224 H22G 109.5 ?
H22E C224 H22G 109.5 ?
H22F C224 H22G 109.5 ?
O16A C19A C14 106(7) y
O16A C19A H19A 110.4 ?
C14 C19A H19A 110.4 ?
O16A C19A H19B 110.4 ?
C14 C19A H19B 110.4 ?
H19A C19A H19B 108.6 ?
C19A O16A SI1A 133(4) y
O16A SI1A C134 106(2) y
O16A SI1A C128 105(2) y
C134 SI1A C128 116.87(8) y
O16A SI1A C140 107.6(19) y
C134 SI1A C140 110.6(1) y
C128 SI1A C140 109.7(8) y
C129 C128 C133 120 y
C129 C128 SI1A 121.57(7) y
C133 C128 SI1A 118.42(7) y
C128 C129 C130 120 y
C128 C129 H22H 120 ?
C130 C129 H22H 120 ?
C131 C130 C129 120 y
C131 C130 H23C 120 ?
C129 C130 H23C 120 ?
C130 C131 C132 120 y
C130 C131 H23D 120 ?
C132 C131 H23D 120 ?
C133 C132 C131 120 y
C133 C132 H23E 120 ?
C131 C132 H23E 120 ?
C132 C133 C128 120 y
C132 C133 H23F 120 ?
C128 C133 H23F 120 ?
C135 C134 C139 120 y
C135 C134 SI1A 115.63(16) y
C139 C134 SI1A 122.96(17) y
C136 C135 C134 120 y
C136 C135 H23G 120 ?
C134 C135 H23G 120 ?
C135 C136 C137 120 y
C135 C136 H23H 120 ?
C137 C136 H23H 120 ?
C138 C137 C136 120 y
C138 C137 H23I 120 ?
C136 C137 H23I 120 ?
C139 C138 C137 120 y
C139 C138 H23J 120 ?
C137 C138 H23J 120 ?
C138 C139 C134 120 y
C138 C139 H23K 120 ?
C134 C139 H23K 120 ?
C141 C140 C142 109(3) y
C141 C140 C143 108(3) y
C142 C140 C143 109(3) y
C141 C140 SI1A 111(2) y
C142 C140 SI1A 110(2) y
C143 C140 SI1A 110(2) y
O26A C29A C24 106(7) y
O26A C29A H29A 110.5 ?
C24 C29A H29A 110.5 ?
O26A C29A H29B 110.5 ?
C24 C29A H29B 110.5 ?
H29A C29A H29B 108.7 ?
C29A O26A SI2A 136(4) y
O26A SI2A C240 111(2) y
O26A SI2A C228 108(2) y
C240 SI2A C228 110.9(13) y
O26A SI2A C234 108(2) y
C240 SI2A C234 111.8(14) y
C228 SI2A C234 107.25(6) y
C229 C228 C233 120.00(6) y
C229 C228 SI2A 108.01(18) y
C233 C228 SI2A 131.92(18) y
C230 C229 C228 120 y
C230 C229 H12H 120 ?
C228 C229 H12H 120 ?
C229 C230 C231 120 y
C229 C230 H13C 120 ?
C231 C230 H13C 120 ?
C232 C231 C230 120.00(6) y
C232 C231 H13D 120 ?
C230 C231 H13D 120 ?
C233 C232 C231 120 y
C233 C232 H13E 120 ?
C231 C232 H13E 120 ?
C232 C233 C228 120 y
C232 C233 H13F 120 ?
C228 C233 H13F 120 ?
C235 C234 C239 120 y
C235 C234 SI2A 129.30(8) y
C239 C234 SI2A 110.68(7) y
C234 C235 C236 120.00(5) y
C234 C235 H13G 120 ?
C236 C235 H13G 120 ?
C235 C236 C237 120 y
C235 C236 H13H 120 ?
C237 C236 H13H 120 ?
C238 C237 C236 120.00(6) y
C238 C237 H13I 120 ?
C236 C237 H13I 120 ?
C237 C238 C239 120 y
C237 C238 H13J 120 ?
C239 C238 H13J 120 ?
C238 C239 C234 120 y
C238 C239 H13K 120 ?
C234 C239 H13K 120 ?
C241 C240 C243 108(3) y
C241 C240 C242 108(3) y
C243 C240 C242 108(3) y
C241 C240 SI2A 112(3) y
C243 C240 SI2A 110(3) y
C242 C240 SI2A 111(3) y
O16B C19B C14 106(6) y
O16B C19B H19C 110.5 ?
C14 C19B H19C 110.5 ?
O16B C19B H19D 110.5 ?
C14 C19B H19D 110.5 ?
H19C C19B H19D 108.7 ?
C19B O16B SI1B 135(4) y
O16B SI1B C340 110(2) y
O16B SI1B C334 108(2) y
C340 SI1B C334 111.8(14) y
O16B SI1B C328 106.5(19) y
C340 SI1B C328 110.6(13) y
C334 SI1B C328 109.62(7) y
C329 C328 C333 120 y
C329 C328 SI1B 122.82(11) y
C333 C328 SI1B 117.17(10) y
C328 C329 C330 120 y
C328 C329 H24N 120 ?
C330 C329 H24N 120 ?
C329 C330 C331 120 y
C329 C330 H24M 120 ?
C331 C330 H24M 120 ?
C332 C331 C330 120.00(7) y
C332 C331 H24L 120 ?
C330 C331 H24L 120 ?
C331 C332 C333 120 y
C331 C332 H24K 120 ?
C333 C332 H24K 120 ?
C332 C333 C328 120 y
C332 C333 H24J 120 ?
C328 C333 H24J 120 ?
C335 C334 C339 120 y
C335 C334 SI1B 121.74(17) y
C339 C334 SI1B 118.25(17) y
C334 C335 C336 120 y
C334 C335 H25J 120 ?
C336 C335 H25J 120 ?
C335 C336 C337 120 y
C335 C336 H26D 120 ?
C337 C336 H26D 120 ?
C336 C337 C338 120 y
C336 C337 H26E 120 ?
C338 C337 H26E 120 ?
C339 C338 C337 120 y
C339 C338 H26F 120 ?
C337 C338 H26F 120 ?
C338 C339 C334 120 y
C338 C339 H26G 120 ?
C334 C339 H26G 120 ?
C341 C340 C343 108(3) y
C341 C340 C342 108(4) y
C343 C340 C342 108(3) y
C341 C340 SI1B 111(3) y
C343 C340 SI1B 110(3) y
C342 C340 SI1B 111(3) y
C340 C341 H25A 109.5 ?
C340 C341 H25B 109.5 ?
H25A C341 H25B 109.5 ?
C340 C341 H25C 109.5 ?
H25A C341 H25C 108 ?
H25B C341 H25C 109.5 ?
C340 C342 H25D 109.5 ?
C340 C342 H25E 109.5 ?
H25D C342 H25E 109.5 ?
C340 C342 H25F 109.5 ?
H25D C342 H25F 109.5 ?
H25E C342 H25F 109.5 ?
C340 C343 H25G 109.5 ?
C340 C343 H25H 109.5 ?
H25G C343 H25H 109.5 ?
C340 C343 H25I 109.5 ?
H25G C343 H25I 109.5 ?
H25H C343 H25I 109.5 ?
O26B C29B C24 104(6) y
O26B C29B H29C 111 ?
C24 C29B H29C 111 ?
O26B C29B H29D 111 ?
C24 C29B H29D 111 ?
H29C C29B H29D 109 ?
C29B O26B SI2B 134(4) y
O26B SI2B C428 106(2) y
O26B SI2B C434 107(2) y
C428 SI2B C434 113.93(7) y
O26B SI2B C440 108(2) y
C428 SI2B C440 110(14) y
C434 SI2B C440 111(14) y
C429 C428 C433 120 y
C429 C428 SI2B 123.01(16) y
C433 C428 SI2B 116.48(15) y
C430 C429 C428 120 y
C430 C429 H14N 120 ?
C428 C429 H14N 120 ?
C429 C430 C431 120 y
C429 C430 H14M 120 ?
C431 C430 H14M 120 ?
C432 C431 C430 120 y
C432 C431 H14L 120 ?
C430 C431 H14L 120 ?
C431 C432 C433 120 y
C431 C432 H14K 120 ?
C433 C432 H14K 120 ?
C432 C433 C428 120 y
C432 C433 H14J 120 ?
C428 C433 H14J 120 ?
C435 C434 C439 120 y
C435 C434 SI2B 124.40(6) y
C439 C434 SI2B 115.59(5) y
C436 C435 C434 120 y
C436 C435 H16G 120 ?
C434 C435 H16G 120 ?
C435 C436 C437 120 y
C435 C436 H16F 120 ?
C437 C436 H16F 120 ?
C436 C437 C438 120 y
C436 C437 H16E 120 ?
C438 C437 H16E 120 ?
C439 C438 C437 120 y
C439 C438 H16D 120 ?
C437 C438 H16D 120 ?
C438 C439 C434 120 y
C438 C439 H15J 120 ?
C434 C439 H15J 120 ?
C441 C440 C442 108(4) y
C441 C440 C443 108(4) y
C442 C440 C443 108(4) y
C441 C440 SI2B 111(3) y
C442 C440 SI2B 111(3) y
C443 C440 SI2B 110(3) y
C440 C441 H15D 109.5 ?
C440 C441 H15E 108 ?
H15D C441 H15E 109.5 ?
C440 C441 H15F 109.5 ?
H15D C441 H15F 111 ?
H15E C441 H15F 109.5 ?
C440 C442 H15G 109.5 ?
C440 C442 H15H 109.5 ?
H15G C442 H15H 109.5 ?
C440 C442 H15I 109.5 ?
H15G C442 H15I 109.5 ?
H15H C442 H15I 109.5 ?
C440 C443 H15A 109.5 ?
C440 C443 H15B 109.5 ?
H15A C443 H15B 109.5 ?
C440 C443 H15C 109.5 ?
H15A C443 H15C 109.5 ?
H15B C443 H15C 109.5 ?
C111 N15A C13 123(9) y
C111 N15A H15W 118.7 ?
C13 N15A H15W 118.7 ?
C112 C111 C116 120.00(5) y
C112 C111 N15A 119(6) y
C116 C111 N15A 121(6) y
C113 C112 C111 120.00(15) y
C113 C112 H11A 120 ?
C111 C112 H11A 120 ?
C112 C113 C114 120.0(1) y
C112 C113 C125 120(6) y
C114 C113 C125 120(5) y
C115 C114 C113 120.00(6) y
C115 C114 H11B 120 ?
C113 C114 H11B 120 ?
C116 C115 C114 120.00(17) y
C116 C115 H11C 120 ?
C114 C115 H11C 120 ?
C115 C116 C111 120.00(11) y
C115 C116 H11E 120 ?
C111 C116 H11E 120 ?
C127 C125 C113 129(7) y
C127 C125 C126 105(5) y
C113 C125 C126 126(6) y
C125 C127 H12I 120 ?
C125 C127 H12J 120 ?
H12I C127 H12J 120 ?
C311 N15B C13 121(10) y
C311 N15B H15X 119.3 ?
C13 N15B H15X 119.3 ?
C312 C311 C316 120.00(11) y
C312 C311 N15B 119(7) y
C316 C311 N15B 121(7) y
C311 C312 C313 120.0(2) y
C311 C312 H31A 120 ?
C313 C312 H31A 120 ?
C314 C313 C312 120.00(12) y
C314 C313 C325 121(7) y
C312 C313 C325 119(6) y
C313 C314 C315 120.00(11) y
C313 C314 H31B 120 ?
C315 C314 H31B 120 ?
C314 C315 C316 120.0(2) y
C314 C315 H31C 120 ?
C316 C315 H31C 120 ?
C315 C316 C311 120.00(16) y
C315 C316 H31D 120 ?
C311 C316 H31D 120 ?
C327 C325 C313 127(7) y
C327 C325 C326 106(6) y
C313 C325 C326 127(8) y
C325 C327 H32A 120 ?
C325 C327 H32B 120 ?
H32A C327 H32B 120 ?
C211 N25A C23 124(10) y
C211 N25A H15Y 118.2 ?
C23 N25A H15Y 118.2 ?
C212 C211 C216 120.00(12) y
C212 C211 N25A 118(6) y
C216 C211 N25A 122(6) y
C213 C212 C211 120.00(6) y
C213 C212 H21A 120 ?
C211 C212 H21A 120 ?
C212 C213 C214 120.00(12) y
C212 C213 C225 120(6) y
C214 C213 C225 119(6) y
C215 C214 C213 120.00(11) y
C215 C214 H21B 120 ?
C213 C214 H21B 120 ?
C214 C215 C216 120.00(9) y
C214 C215 H21C 120 ?
C216 C215 H21C 120 ?
C215 C216 C211 120.0(1) y
C215 C216 H21D 120 ?
C211 C216 H21D 120 ?
C227 C225 C213 128(7) y
C227 C225 C226 106(5) y
C213 C225 C226 126(7) y
C225 C227 H22I 120 ?
C225 C227 H22J 120 ?
H22I C227 H22J 120 ?
C411 N25B C23 121(10) y
C411 N25B H15Z 119.6 ?
C23 N25B H15Z 119.6 ?
C412 C411 C416 120.00(13) y
C412 C411 N25B 119(6) y
C416 C411 N25B 121(7) y
C413 C412 C411 120.00(8) y
C413 C412 H41A 120 ?
C411 C412 H41A 120 ?
C412 C413 C414 120.00(17) y
C412 C413 C425 119(6) y
C414 C413 C425 121(6) y
C413 C414 C415 120.00(15) y
C413 C414 H41B 120 ?
C415 C414 H41B 120 ?
C416 C415 C414 120.00(7) y
C416 C415 H41C 120 ?
C414 C415 H41C 120 ?
C415 C416 C411 120.00(15) y
C415 C416 H41D 120 ?
C411 C416 H41D 120 ?
C427 C425 C413 127(7) y
C427 C425 C426 106(6) y
C413 C425 C426 127(7) y
C425 C427 H42A 120 ?
C425 C427 H42B 120 ?
H42A C427 H42B 120 ?

loop_
_geom_bond_atom_site_label_1
_geom_bond_atom_site_label_2
_geom_bond_distance
_geom_bond_publ_flag
O11 C110 1.22(10) y
O12 C110 1.37(10) y
O12 C14 1.47(10) y
O13 C15 1.48(10) y
O13 H13b 0.84 ?
O14 C117 1.23(10) y
O15 C117 1.32(10) y
O15 C17 1.44(11) y
O17 C121 1.34(11) y
O17 C124 1.44(14) y
N11 C110 1.26(10) y
N11 C11 1.48(11) y
N11 H11 0.88 ?
N12 N13 1.23(7) y
N12 C12 1.47(8) y
N13 N14 1.14(15) y
C11 C17 1.50(11) y
C11 C15 1.57(11) y
C11 C12 1.63(8) y
C12 C13 1.58(9) y
C12 H12g 1 ?
C13 N15a 1.45(11) y
C13 N15b 1.45(14) y
C13 C14 1.56(12) y
C13 H13a 1 ?
C14 C19a 1.50(11) y
C14 C19b 1.51(11) y
C14 C15 1.52(12) y
C15 C16 1.46(11) y
C16 H16a 0.98 ?
C16 H16b 0.98 ?
C16 H16c 0.98 ?
C17 C18 1.56(13) y
C17 H17a 1 ?
C18 H18a 1 ?
C18 H18b 0.98 ?
C18 H18c 0.98 ?
C117 C118 1.41(12) y
C118 C119 1.39 y
C118 C123 1.39 y
C119 C120 1.39 y
C119 H11d 0.95 ?
C120 C121 1.39 y
C120 H12a 0.95 ?
C121 C122 1.38 y
C122 C123 1.40 y
C122 H12b 0.95 ?
C123 H12c 0.95 ?
C124 H12d 1 ?
C124 H12e 0.94 ?
C124 H12f 1 ?
O21 C210 1.23(10) y
O22 C210 1.35(10) y
O22 C24 1.52(10) y
O23 C25 1.48(10) y
O23 H23b 0.84 ?
O24 C217 1.21(10) y
O25 C217 1.35(10) y
O25 C27 1.44(10) y
O27 C221 1.35(10) y
O27 C224 1.53(14) y
N21 C210 1.32(10) y
N21 C21 1.48(11) y
N21 H21 0.88 ?
N22 N23 1.18(10) y
N22 C22 1.46(12) y
N23 N24 1.21(11) y
C21 C27 1.47(11) y
C21 C25 1.59(13) y
C21 C22 1.63(8) y
C22 C23 1.58(9) y
C22 H22a 1 ?
C23 N25a 1.44(12) y
C23 N25b 1.44(13) y
C23 C24 1.49(12) y
C23 H23a 1 ?
C24 C29b 1.52(11) y
C24 C29a 1.53(11) y
C24 C25 1.55(12) y
C25 C26 1.48(12) y
C26 H26a 0.96 ?
C26 H26b 0.98 ?
C26 H26c 0.98 ?
C27 C28 1.54(13) y
C27 H27a 1 ?
C28 H28a 0.96 ?
C28 H28b 0.98 ?
C28 H28c 0.98 ?
C217 C218 1.45(11) y
C218 C219 1.39 y
C218 C223 1.39 y
C219 C220 1.39 y
C219 H21e 0.95 ?
C220 C221 1.39 y
C220 H22b 0.95 ?
C221 C222 1.39 y
C222 C223 1.39 y
C222 H22c 0.95 ?
C223 H22d 0.95 ?
C224 H22e 0.98 ?
C224 H22f 0.98 ?
C224 H22g 0.98 ?
C19a O16a 1.42(3) y
C19a H19a 0.99 ?
C19a H19b 0.99 ?
O16a Si1a 1.66(2) y
Si1a C134 1.8801(11) y
Si1a C128 1.8806(11) y
Si1a C140 1.8890(11) y
C128 C129 1.39 y
C128 C133 1.39 y
C129 C130 1.39 y
C129 H22h 0.95 ?
C130 C131 1.39 y
C130 H23c 0.95 ?
C131 C132 1.39 y
C131 H23d 0.95 ?
C132 C133 1.39 y
C132 H23e 0.95 ?
C133 H23f 0.95 ?
C134 C135 1.39 y
C134 C139 1.39 y
C135 C136 1.39 y
C135 H23g 0.95 ?
C136 C137 1.39 y
C136 H23h 0.95 ?
C137 C138 1.39 y
C137 H23i 0.95 ?
C138 C139 1.39 y
C138 H23j 0.95 ?
C139 H23k 0.95 ?
C140 C141 1.54(3) y
C140 C142 1.54(3) y
C140 C143 1.54(3) y
C141 H24a 0.98 ?
C141 H24b 0.98 ?
C141 H24c 0.98 ?
C142 H24d 0.98 ?
C142 H24e 0.98 ?
C142 H24f 0.98 ?
C143 H24g 0.98 ?
C143 H24h 0.98 ?
C143 H24i 0.98 ?
C29a O26a 1.41(3) y
C29a H29a 0.99 ?
C29a H29b 0.99 ?
O26a Si2a 1.63(2) y
Si2a C240 1.87(2) y
Si2a C228 1.8790(11) y
Si2a C234 1.8805(11) y
C228 C229 1.39 y
C228 C233 1.39 y
C229 C230 1.39 y
C229 H12h 0.95 ?
C230 C231 1.39 y
C230 H13c 0.95 ?
C231 C232 1.39 y
C231 H13d 0.95 ?
C232 C233 1.39 y
C232 H13e 0.95 ?
C233 H13f 0.95 ?
C234 C235 1.39 y
C234 C239 1.39 y
C235 C236 1.40 y
C235 H13g 0.95 ?
C236 C237 1.39 y
C236 H13h 0.95 ?
C237 C238 1.39 y
C237 H13i 0.95 ?
C238 C239 1.39 y
C238 H13j 0.95 ?
C239 H13k 0.95 ?
C240 C241 1.54(4) y
C240 C243 1.54(4) y
C240 C242 1.54(4) y
C241 H14a 0.98 ?
C241 H14b 0.98 ?
C241 H14c 0.98 ?
C242 H14d 0.98 ?
C242 H14e 0.98 ?
C242 H14f 0.98 ?
C243 H14g 0.98 ?
C243 H14h 1 ?
C243 H14i 0.98 ?
C19b O16b 1.41(3) y
C19b H19c 0.99 ?
C19b H19d 0.99 ?
O16b Si1b 1.64(2) y
Si1b C340 1.88(2) y
Si1b C334 1.8780(11) y
Si1b C328 1.8783(11) y
C328 C329 1.39 y
C328 C333 1.39 y
C329 C330 1.39 y
C329 H24n 0.95 ?
C330 C331 1.39 y
C330 H24m 0.95 ?
C331 C332 1.39 y
C331 H24l 0.95 ?
C332 C333 1.39 y
C332 H24k 0.95 ?
C333 H24j 0.95 ?
C334 C335 1.39 y
C334 C339 1.39 y
C335 C336 1.39 y
C335 H25j 0.95 ?
C336 C337 1.39 y
C336 H26d 0.95 ?
C337 C338 1.39 y
C337 H26e 0.95 ?
C338 C339 1.39 y
C338 H26f 0.95 ?
C339 H26g 0.95 ?
C340 C341 1.54(4) y
C340 C343 1.54(4) y
C340 C342 1.54(4) y
C341 H25a 0.98 ?
C341 H25b 0.96 ?
C341 H25c 0.98 ?
C342 H25d 0.98 ?
C342 H25e 0.98 ?
C342 H25f 0.98 ?
C343 H25g 0.98 ?
C343 H25h 0.98 ?
C343 H25i 0.98 ?
C29b O26b 1.41(3) y
C29b H29c 0.99 ?
C29b H29d 0.99 ?
O26b Si2b 1.65(2) y
Si2b C428 1.8792(11) y
Si2b C434 1.8804(11) y
Si2b C440 1.89(2) y
C428 C429 1.39 y
C428 C433 1.39 y
C429 C430 1.39 y
C429 H14n 0.95 ?
C430 C431 1.39 y
C430 H14m 0.95 ?
C431 C432 1.39 y
C431 H14l 0.95 ?
C432 C433 1.39 y
C432 H14k 0.95 ?
C433 H14j 0.95 ?
C434 C435 1.39 y
C434 C439 1.39 y
C435 C436 1.39 y
C435 H16g 0.95 ?
C436 C437 1.39 y
C436 H16f 0.95 ?
C437 C438 1.39 y
C437 H16e 0.95 ?
C438 C439 1.39 y
C438 H16d 0.95 ?
C439 H15j 0.95 ?
C440 C441 1.54(4) y
C440 C442 1.54(4) y
C440 C443 1.54(4) y
C441 H15d 0.98 ?
C441 H15e 0.98 ?
C441 H15f 0.98 ?
C442 H15g 0.98 ?
C442 H15h 0.98 ?
C442 H15i 0.98 ?
C443 H15a 0.98 ?
C443 H15b 0.98 ?
C443 H15c 0.98 ?
N15a C111 1.41(9) y
N15a H15w 0.88 ?
C111 C112 1.39 y
C111 C116 1.3900(16) y
C112 C113 1.38 y
C112 H11a 0.95 ?
C113 C114 1.3800(17) y
C113 C125 1.42(7) y
C114 C115 1.3900(13) y
C114 H11b 0.95 ?
C115 C116 1.38 y
C115 H11c 0.95 ?
C116 H11e 0.95 ?
C125 C127 1.335(11) y
C125 C126 1.500(11) y
C126 H12l 0.98 ?
C126 H12m 0.98 ?
C126 H12n 0.98 ?
C127 H12i 0.95 ?
C127 H12j 0.95 ?
N15b C311 1.42(11) y
N15b H15x 0.88 ?
C311 C312 1.39 y
C311 C316 1.390(3) y
C312 C313 1.38 y
C312 H31a 0.95 ?
C313 C314 1.390(2) y
C313 C325 1.42(8) y
C314 C315 1.3900(13) y
C314 H31b 0.95 ?
C315 C316 1.3900(12) y
C315 H31c 0.95 ?
C316 H31d 0.95 ?
C325 C327 1.335(11) y
C325 C326 1.500(11) y
C326 H32d 0.98 ?
C326 H32e 0.98 ?
C326 H32f 0.98 ?
C327 H32a 0.95 ?
C327 H32b 0.95 ?
N25a C211 1.42(10) y
N25a H15y 0.88 ?
C211 C212 1.3900(14) y
C211 C216 1.39 y
C212 C213 1.3900(14) y
C212 H21a 0.95 ?
C213 C214 1.38 y
C213 C225 1.42(7) y
C214 C215 1.3900(16) y
C214 H21b 0.95 ?
C215 C216 1.4000(16) y
C215 H21c 0.95 ?
C216 H21d 0.95 ?
C225 C227 1.335(11) y
C225 C226 1.500(11) y
C226 H22l 0.98 ?
C226 H22m 0.98 ?
C226 H22n 0.98 ?
C227 H22i 0.95 ?
C227 H22j 0.95 ?
N25b C411 1.43(10) y
N25b H15z 0.88 ?
C411 C412 1.3900(18) y
C411 C416 1.39 y
C412 C413 1.4000(16) y
C412 H41a 0.95 ?
C413 C414 1.39 y
C413 C425 1.42(8) y
C414 C415 1.390(2) y
C414 H41b 0.95 ?
C415 C416 1.3900(18) y
C415 H41c 0.95 ?
C416 H41d 0.95 ?
C425 C427 1.335(11) y
C425 C426 1.500(11) y
C426 H42d 0.98 ?
C426 H42e 0.98 ?
C426 H42f 0.98 ?
C427 H42a 0.95 ?
C427 H42b 0.95 ?

loop_
_geom_hbond_atom_site_label_D
_geom_hbond_atom_site_label_H
_geom_hbond_atom_site_label_A
_geom_hbond_distance_DH
_geom_hbond_distance_HA
_geom_hbond_distance_DA
_geom_hbond_angle_DHA
_geom_hbond_site_symmetry_A
N11 H11 O14 0.88 1.98 2.86(10) 174 2_656

loop_
_geom_torsion_atom_site_label_1
_geom_torsion_atom_site_label_2
_geom_torsion_atom_site_label_3
_geom_torsion_atom_site_label_4
_geom_torsion
_geom_torsion_publ_flag
C110 N11 C11 C17 167(9) y
C110 N11 C11 C15 37(11) y
C110 N11 C11 C12 -69(10) y
N13 N12 C12 C13 94(11) y
N13 N12 C12 C11 -152(9) y
N11 C11 C12 N12 -37(8) y
C17 C11 C12 N12 89(8) y
C15 C11 C12 N12 -147(7) y
N11 C11 C12 C13 79(7) y
C17 C11 C12 C13 -154(7) y
C15 C11 C12 C13 -30(8) y
N12 C12 C13 N15A -126(9) y
C11 C12 C13 N15A 119(9) y
N12 C12 C13 N15B -120(12) y
C11 C12 C13 N15B 125(12) y
N12 C12 C13 C14 118(7) y
C11 C12 C13 C14 3(8) y
C110 O12 C14 C19A -157(8) y
C110 O12 C14 C19B -151(8) y
C110 O12 C14 C15 -30(11) y
C110 O12 C14 C13 82(10) y
N15A C13 C14 O12 160(8) y
N15B C13 C14 O12 143(12) y
C12 C13 C14 O12 -85(7) y
N15A C13 C14 C19A 44(11) y
N15B C13 C14 C19A 27(14) y
C12 C13 C14 C19A 159(8) y
N15A C13 C14 C19B 40(11) y
N15B C13 C14 C19B 23(15) y
C12 C13 C14 C19B 155(8) y
N15A C13 C14 C15 -87(9) y
N15B C13 C14 C15 -105(12) y
C12 C13 C14 C15 27(8) y
O12 C14 C15 C16 -65(9) y
C19A C14 C15 C16 54(12) y
C19B C14 C15 C16 52(11) y
C13 C14 C15 C16 -176(7) y
O12 C14 C15 O13 171(6) y
C19A C14 C15 O13 -70(12) y
C19B C14 C15 O13 -72(11) y
C13 C14 C15 O13 59(8) y
O12 C14 C15 C11 64(8) y
C19A C14 C15 C11 -177(10) y
C19B C14 C15 C11 -179(9) y
C13 C14 C15 C11 -48(7) y
N11 C11 C15 C16 60(9) y
C17 C11 C15 C16 -68(10) y
C12 C11 C15 C16 174(7) y
N11 C11 C15 O13 -177(6) y
C17 C11 C15 O13 56(9) y
C12 C11 C15 O13 -62(7) y
N11 C11 C15 C14 -68(7) y
C17 C11 C15 C14 165(7) y
C12 C11 C15 C14 47(8) y
C117 O15 C17 C11 -154(7) y
C117 O15 C17 C18 83(9) y
N11 C11 C17 O15 -53(9) y
C15 C11 C17 O15 70(9) y
C12 C11 C17 O15 -177(6) y
N11 C11 C17 C18 67(9) y
C15 C11 C17 C18 -170(8) y
C12 C11 C17 C18 -58(10) y
C11 N11 C110 O11 179(9) y
C11 N11 C110 O12 1(14) y
C14 O12 C110 O11 176(9) y
C14 O12 C110 N11 -6(14) y
C17 O15 C117 O14 2(12) y
C17 O15 C117 C118 172(7) y
O14 C117 C118 C119 178(7) y
O15 C117 C118 C119 9(9) y
O14 C117 C118 C123 -3(11) y
O15 C117 C118 C123 -172(5) y
C123 C118 C119 C120 0.61 y
C117 C118 C119 C120 178(7) y
C118 C119 C120 C121 -1.22 y
C124 O17 C121 C122 -3(15) y
C124 O17 C121 C120 -179(10) y
C119 C120 C121 O17 178(7) y
C119 C120 C121 C122 1.55 y
O17 C121 C122 C123 -178(8) y
C120 C121 C122 C123 -1.25 y
C121 C122 C123 C118 0 y
C119 C118 C123 C122 0 y
C117 C118 C123 C122 -178(6) y
C210 N21 C21 C27 166(8) y
C210 N21 C21 C25 39(10) y
C210 N21 C21 C22 -68(11) y
N23 N22 C22 C23 100(11) y
N23 N22 C22 C21 -148(9) y
C27 C21 C22 N22 90(9) y
N21 C21 C22 N22 -34(9) y
C25 C21 C22 N22 -144(8) y
C27 C21 C22 C23 -154(8) y
N21 C21 C22 C23 81(9) y
C25 C21 C22 C23 -28(9) y
N22 C22 C23 N25A -128(10) y
C21 C22 C23 N25A 119(10) y
N22 C22 C23 N25B -124(11) y
C21 C22 C23 N25B 124(11) y
N22 C22 C23 C24 114(9) y
C21 C22 C23 C24 1(10) y
N25A C23 C24 C29B 43(13) y
N25B C23 C24 C29B 32(14) y
C22 C23 C24 C29B 160(9) y
N25A C23 C24 O22 159(9) y
N25B C23 C24 O22 148(11) y
C22 C23 C24 O22 -84(8) y
N25A C23 C24 C29A 39(13) y
N25B C23 C24 C29A 28(14) y
C22 C23 C24 C29A 156(8) y
N25A C23 C24 C25 -89(10) y
N25B C23 C24 C25 -100(12) y
C22 C23 C24 C25 28(9) y
C210 O22 C24 C23 81(9) y
C210 O22 C24 C29B -152(8) y
C210 O22 C24 C29A -150(8) y
C210 O22 C24 C25 -33(11) y
C23 C24 C25 O23 60(8) y
C29B C24 C25 O23 -75(11) y
O22 C24 C25 O23 173(6) y
C29A C24 C25 O23 -73(11) y
C23 C24 C25 C26 -177(8) y
C29B C24 C25 C26 48(12) y
O22 C24 C25 C26 -64(10) y
C29A C24 C25 C26 51(12) y
C23 C24 C25 C21 -46(8) y
C29B C24 C25 C21 179(9) y
O22 C24 C25 C21 68(8) y
C29A C24 C25 C21 -178(10) y
C27 C21 C25 O23 58(9) y
N21 C21 C25 O23 -180(6) y
C22 C21 C25 O23 -65(8) y
C27 C21 C25 C26 -62(10) y
N21 C21 C25 C26 61(9) y
C22 C21 C25 C26 175(8) y
C27 C21 C25 C24 166(7) y
N21 C21 C25 C24 -72(7) y
C22 C21 C25 C24 43(8) y
C217 O25 C27 C21 -151(7) y
C217 O25 C27 C28 83(9) y
N21 C21 C27 O25 -52(9) y
C25 C21 C27 O25 67(9) y
C22 C21 C27 O25 -177(7) y
N21 C21 C27 C28 69(10) y
C25 C21 C27 C28 -172(8) y
C22 C21 C27 C28 -56(11) y
C21 N21 C210 O21 179(9) y
C21 N21 C210 O22 0(13) y
C24 O22 C210 O21 177(8) y
C24 O22 C210 N21 -5(13) y
C27 O25 C217 O24 -3(12) y
C27 O25 C217 C218 172(6) y
O24 C217 C218 C219 0(11) y
O25 C217 C218 C219 -175(5) y
O24 C217 C218 C223 -179(7) y
O25 C217 C218 C223 6(9) y
C223 C218 C219 C220 0 y
C217 C218 C219 C220 -179(6) y
C218 C219 C220 C221 0 y
C224 O27 C221 C222 -174(8) y
C224 O27 C221 C220 7(12) y
C219 C220 C221 O27 179(8) y
C219 C220 C221 C222 0 y
O27 C221 C222 C223 -179(7) y
C220 C221 C222 C223 0 y
C221 C222 C223 C218 0 y
C219 C218 C223 C222 0 y
C217 C218 C223 C222 179(7) y
O12 C14 C19A O16A -65(12) y
C15 C14 C19A O16A 176(9) y
C13 C14 C19A O16A 51(13) y
C14 C19A O16A SI1A 162(6) y
C19A O16A SI1A C134 78(11) y
C19A O16A SI1A C128 -46(11) y
C19A O16A SI1A C140 -163(11) y
O16A SI1A C128 C129 138(2) y
C134 SI1A C128 C129 19.9(4) y
C140 SI1A C128 C129 -107(13) y
O16A SI1A C128 C133 -41(2) y
C134 SI1A C128 C133 -158.80(19) y
C140 SI1A C128 C133 74.3(13) y
C133 C128 C129 C130 0 y
SI1A C128 C129 C130 -178.64(19) y
C128 C129 C130 C131 0 y
C129 C130 C131 C132 0 y
C130 C131 C132 C133 0 y
C131 C132 C133 C128 0 y
C129 C128 C133 C132 0 y
SI1A C128 C133 C132 178.69(18) y
O16A SI1A C134 C135 177(2) y
C128 SI1A C134 C135 -66.0(3) y
C140 SI1A C134 C135 60.5(11) y
O16A SI1A C134 C139 -17(2) y
C128 SI1A C134 C139 100.4(3) y
C140 SI1A C134 C139 -133.1(11) y
C139 C134 C135 C136 0 y
SI1A C134 C135 C136 166.83(9) y
C134 C135 C136 C137 0 y
C135 C136 C137 C138 0 y
C136 C137 C138 C139 0 y
C137 C138 C139 C134 0 y
C135 C134 C139 C138 0 y
SI1A C134 C139 C138 -165.83(6) y
O16A SI1A C140 C141 60(4) y
C134 SI1A C140 C141 175(3) y
C128 SI1A C140 C141 -54(3) y
O16A SI1A C140 C142 180(4) y
C134 SI1A C140 C142 -64(4) y
C128 SI1A C140 C142 66(4) y
O16A SI1A C140 C143 -60(4) y
C134 SI1A C140 C143 55(4) y
C128 SI1A C140 C143 -174(4) y
C23 C24 C29A O26A 62(15) y
C29B C24 C29A O26A -28(10) y
O22 C24 C29A O26A -58(13) y
C25 C24 C29A O26A -172(10) y
C24 C29A O26A SI2A -177(7) y
C29A O26A SI2A C240 42(13) y
C29A O26A SI2A C228 -80(13) y
C29A O26A SI2A C234 165(13) y
O26A SI2A C228 C229 -6(2) y
C240 SI2A C228 C229 -127.4(18) y
C234 SI2A C228 C229 110.2(2) y
O26A SI2A C228 C233 177(2) y
C240 SI2A C228 C233 55.5(18) y
C234 SI2A C228 C233 -66.8(3) y
C233 C228 C229 C230 0 y
SI2A C228 C229 C230 -177.45(8) y
C228 C229 C230 C231 0 y
C229 C230 C231 C232 0 y
C230 C231 C232 C233 0 y
C231 C232 C233 C228 0 y
C229 C228 C233 C232 0 y
SI2A C228 C233 C232 176.75(11) y
O26A SI2A C234 C235 136(2) y
C240 SI2A C234 C235 -101.2(17) y
C228 SI2A C234 C235 20.6(4) y
O26A SI2A C234 C239 -45(2) y
C240 SI2A C234 C239 77(17) y
C228 SI2A C234 C239 -161.24(19) y
C239 C234 C235 C236 0 y
SI2A C234 C235 C236 178.0(2) y
C234 C235 C236 C237 0 y
C235 C236 C237 C238 0 y
C236 C237 C238 C239 0 y
C237 C238 C239 C234 0 y
C235 C234 C239 C238 0 y
SI2A C234 C239 C238 -178.36(19) y
O26A SI2A C240 C241 -69(5) y
C228 SI2A C240 C241 50(4) y
C234 SI2A C240 C241 170(4) y
O26A SI2A C240 C243 51(5) y
C228 SI2A C240 C243 171(4) y
C234 SI2A C240 C243 -70(4) y
O26A SI2A C240 C242 171(5) y
C228 SI2A C240 C242 -70(4) y
C234 SI2A C240 C242 50(4) y
O12 C14 C19B O16B -66(12) y
C15 C14 C19B O16B 178(9) y
C13 C14 C19B O16B 53(13) y
C14 C19B O16B SI1B 171(6) y
C19B O16B SI1B C340 56(12) y
C19B O16B SI1B C334 -66(12) y
C19B O16B SI1B C328 176(11) y
O16B SI1B C328 C329 151(2) y
C340 SI1B C328 C329 -90(17) y
C334 SI1B C328 C329 33.8(3) y
O16B SI1B C328 C333 -31(2) y
C340 SI1B C328 C333 88.6(16) y
C334 SI1B C328 C333 -147.71(17) y
C333 C328 C329 C330 0 y
SI1B C328 C329 C330 178.48(18) y
C328 C329 C330 C331 0 y
C329 C330 C331 C332 0 y
C330 C331 C332 C333 0 y
C331 C332 C333 C328 0 y
C329 C328 C333 C332 0 y
SI1B C328 C333 C332 -178.57(17) y
O16B SI1B C334 C335 162(2) y
C340 SI1B C334 C335 41.2(16) y
C328 SI1B C334 C335 -81.8(3) y
O16B SI1B C334 C339 -16(2) y
C340 SI1B C334 C339 -137.5(16) y
C328 SI1B C334 C339 99.5(2) y
C339 C334 C335 C336 0 y
SI1B C334 C335 C336 -178.68(6) y
C334 C335 C336 C337 0 y
C335 C336 C337 C338 0 y
C336 C337 C338 C339 0.00(5) y
C337 C338 C339 C334 0 y
C335 C334 C339 C338 0.00(5) y
SI1B C334 C339 C338 178.72(6) y
O16B SI1B C340 C341 -75(4) y
C334 SI1B C340 C341 45(4) y
C328 SI1B C340 C341 167(4) y
O16B SI1B C340 C343 45(5) y
C334 SI1B C340 C343 165(4) y
C328 SI1B C340 C343 -73(4) y
O16B SI1B C340 C342 164(5) y
C334 SI1B C340 C342 -75(4) y
C328 SI1B C340 C342 47(4) y
C23 C24 C29B O26B 44(14) y
O22 C24 C29B O26B -74(11) y
C29A C24 C29B O26B 137(10) y
C25 C24 C29B O26B 173(9) y
C24 C29B O26B SI2B 160(6) y
C29B O26B SI2B C428 83(11) y
C29B O26B SI2B C434 -39(12) y
C29B O26B SI2B C440 -159(11) y
O26B SI2B C428 C429 -10(2) y
C434 SI2B C428 C429 108.1(2) y
C440 SI2B C428 C429 -126.5(18) y
O26B SI2B C428 C433 179(2) y
C434 SI2B C428 C433 -63.7(3) y
C440 SI2B C428 C433 61.7(18) y
C433 C428 C429 C430 0 y
SI2B C428 C429 C430 -171.55(8) y
C428 C429 C430 C431 0 y
C429 C430 C431 C432 0 y
C430 C431 C432 C433 0 y
C431 C432 C433 C428 0 y
C429 C428 C433 C432 0 y
SI2B C428 C433 C432 172.09(10) y
O26B SI2B C434 C435 128(2) y
C428 SI2B C434 C435 10.8(4) y
C440 SI2B C434 C435 -114(18) y
O26B SI2B C434 C439 -51(2) y
C428 SI2B C434 C439 -168.28(18) y
C440 SI2B C434 C439 66.9(18) y
C439 C434 C435 C436 0 y
SI2B C434 C435 C436 -179.0(2) y
C434 C435 C436 C437 0 y
C435 C436 C437 C438 1.57 y
C436 C437 C438 C439 -1.58 y
C437 C438 C439 C434 0 y
C435 C434 C439 C438 0 y
SI2B C434 C439 C438 179.13(19) y
O26B SI2B C440 C441 70(5) y
C428 SI2B C440 C441 -174(5) y
C434 SI2B C440 C441 -47(5) y
O26B SI2B C440 C442 -169(5) y
C428 SI2B C440 C442 -54(5) y
C434 SI2B C440 C442 73(5) y
O26B SI2B C440 C443 -50(5) y
C428 SI2B C440 C443 66(5) y
C434 SI2B C440 C443 -167(5) y
N15B C13 N15A C111 -55(31) y
C14 C13 N15A C111 -141(11) y
C12 C13 N15A C111 107(12) y
C13 N15A C111 C112 163(9) y
C13 N15A C111 C116 -15(16) y
C116 C111 C112 C113 0 y
N15A C111 C112 C113 -178(11) y
C111 C112 C113 C114 0 y
C111 C112 C113 C125 171(10) y
C112 C113 C114 C115 0 y
C125 C113 C114 C115 -171(10) y
C113 C114 C115 C116 0 y
C114 C115 C116 C111 0 y
C112 C111 C116 C115 0.00(6) y
N15A C111 C116 C115 178(11) y
C112 C113 C125 C127 6(11) y
C114 C113 C125 C127 177(7) y
C112 C113 C125 C126 179(7) y
C114 C113 C125 C126 -10(11) y
C14 C13 N15B C311 -160(17) y
C12 C13 N15B C311 80(22) y
C13 N15B C311 C312 -163(15) y
C13 N15B C311 C316 17(27) y
C316 C311 C312 C313 -1.81 y
N15B C311 C312 C313 178(18) y
C311 C312 C313 C314 1.82 y
C311 C312 C313 C325 176(15) y
C312 C313 C314 C315 0.00(6) y
C325 C313 C314 C315 -176(16) y
C313 C314 C315 C316 -1.82 y
C314 C315 C316 C311 1.82 y
C312 C311 C316 C315 0.00(8) y
N15B C311 C316 C315 180(19) y
C314 C313 C325 C327 175(10) y
C312 C313 C325 C327 3(16) y
C314 C313 C325 C326 -7(16) y
C312 C313 C325 C326 177(9) y
C24 C23 N25A C211 -139(14) y
C22 C23 N25A C211 106(15) y
C23 N25A C211 C212 164(11) y
C23 N25A C211 C216 -14(20) y
C216 C211 C212 C213 -1.97(6) y
N25A C211 C212 C213 -180(13) y
C211 C212 C213 C214 0 y
C211 C212 C213 C225 169(11) y
C212 C213 C214 C215 1.32(6) y
C225 C213 C214 C215 -169(11) y
C213 C214 C215 C216 -1.24(5) y
C214 C215 C216 C211 0.00(5) y
C212 C211 C216 C215 2.04(8) y
N25A C211 C216 C215 180(13) y
C212 C213 C225 C227 7(12) y
C214 C213 C225 C227 177(7) y
C212 C213 C225 C226 180(7) y
C214 C213 C225 C226 -11(11) y
C24 C23 N25B C411 -154(16) y
C22 C23 N25B C411 85(20) y
C23 N25B C411 C412 -173(14) y
C23 N25B C411 C416 6(24) y
C416 C411 C412 C413 1.56(6) y
N25B C411 C412 C413 177(16) y
C411 C412 C413 C414 -1.53 y
C411 C412 C413 C425 178(13) y
C412 C413 C414 C415 1.77(5) y
C425 C413 C414 C415 -178(13) y
C413 C414 C415 C416 -2(5) y
C414 C415 C416 C411 2(5) y
C412 C411 C416 C415 -1.84(7) y
N25B C411 C416 C415 -177(17) y
C412 C413 C425 C427 0(14) y
C414 C413 C425 C427 178(9) y
C412 C413 C425 C426 179(8) y
C414 C413 C425 C426 -3(14) y

loop_
_platon_squeeze_void_nr
_platon_squeeze_void_average_x
_platon_squeeze_void_average_y
_platon_squeeze_void_average_z
_platon_squeeze_void_volume
_platon_squeeze_void_count_electrons
_platon_squeeze_void_content
1 0.500 0.014 0.000 801 274 '6(C4 H8 O)'
2 1.000 -0.045 0.500 790 268 '6(C4 H8 O)'
